data_4133453
loop_
_publ_author_name
'Rathnayake, Asanka S.'
'Fraser, Hector W. L.'
'Brechin, Euan K.'
'Dalgarno, Scott J.'
'Baumeister, Jakob E.'
'White, Joshua'
'Rungthanaphatsophon, Pokpong'
'Walensky, Justin R.'
'Kelley, Steven P.'
'Barnes, Charles L.'
'Atwood, Jerry L.'

_publ_section_title
;
 Site-Specific Metal Chelation Facilitates the Unveiling of Hidden
 Coordination Sites in an Fe<sup>II</sup>/Fe<sup>III</sup>-Seamed
 Pyrogallol[4]arene Nanocapsule.
;
_journal_issue 46
_journal_name_full 'Journal of the American Chemical Society'
_journal_page_first 15611
_journal_page_last 15615
_journal_paper_doi 10.1021/jacs.8b10186
_journal_volume 140
_journal_year 2018
_chemical_formula_moiety 'C348 H431 Cl20 Fe32 N12 O100'
_chemical_formula_sum 'C348 H476 Cl20 Fe32 N12 O100'
_chemical_formula_weight 8923.58
_space_group_crystal_system monoclinic
_space_group_IT_number 14
_space_group_name_Hall '-P 2yn'
_space_group_name_H-M_alt 'P 1 21/n 1'
_atom_sites_solution_hydrogens geom
_audit_creation_date 2018-10-19
_audit_creation_method
;
Olex2 1.2
(compiled 2018.05.29 svn.r3508 for OlexSys, GUI svn.r5506)
;
_cell_angle_alpha 90
_cell_angle_beta 95.96(3)
_cell_angle_gamma 90
_cell_formula_units_Z 2
_cell_length_a 29.594(6)
_cell_length_b 27.812(6)
_cell_length_c 30.175(6)
_cell_measurement_reflns_used 9937
_cell_measurement_temperature 100.0
_cell_measurement_theta_max 60.84
_cell_measurement_theta_min 2.17
_cell_volume 24702(9)
_computing_molecular_graphics 'Olex2 (Dolomanov et al., 2009)'
_computing_publication_material 'Olex2 (Dolomanov et al., 2009)'
_computing_structure_refinement 'ShelXL (Sheldrick, 2015)'
_computing_structure_solution 'SHELXT 2014/5 (Sheldrick, 2014)'
_diffrn_ambient_temperature 100.0
_diffrn_measured_fraction_theta_full 0.983
_diffrn_measured_fraction_theta_max 0.983
_diffrn_measurement_device_type 'Bruker APEX-II CCD'
_diffrn_measurement_method '\f and \w scans'
_diffrn_radiation_monochromator graphite
_diffrn_radiation_type CuK\a
_diffrn_radiation_wavelength 1.54184
_diffrn_reflns_av_R_equivalents 0.2054
_diffrn_reflns_av_unetI/netI 0.1285
_diffrn_reflns_Laue_measured_fraction_full 0.983
_diffrn_reflns_Laue_measured_fraction_max 0.983
_diffrn_reflns_limit_h_max 34
_diffrn_reflns_limit_h_min -34
_diffrn_reflns_limit_k_max 32
_diffrn_reflns_limit_k_min -32
_diffrn_reflns_limit_l_max 35
_diffrn_reflns_limit_l_min -35
_diffrn_reflns_number 540647
_diffrn_reflns_point_group_measured_fraction_full 0.983
_diffrn_reflns_point_group_measured_fraction_max 0.983
_diffrn_reflns_theta_full 65.319
_diffrn_reflns_theta_max 65.319
_diffrn_reflns_theta_min 1.990
_diffrn_source 'Sealed Source Mo with TRIUMPH optics'
_diffrn_standards_number 0
_exptl_absorpt_coefficient_mu 8.784
_exptl_absorpt_correction_T_max 0.2989
_exptl_absorpt_correction_T_min 0.1230
_exptl_absorpt_correction_type multi-scan
_exptl_absorpt_process_details 'Bruker AXScale'
_exptl_crystal_colour blue
_exptl_crystal_colour_primary blue
_exptl_crystal_density_diffrn 1.200
_exptl_crystal_description Prism
_exptl_crystal_F_000 9240
_exptl_crystal_size_max 0.5
_exptl_crystal_size_mid 0.25
_exptl_crystal_size_min 0.25
_refine_diff_density_max 2.024
_refine_diff_density_min -1.163
_refine_diff_density_rms 0.147
_refine_ls_extinction_method none
_refine_ls_goodness_of_fit_ref 1.034
_refine_ls_hydrogen_treatment constr
_refine_ls_matrix_type full
_refine_ls_number_parameters 1901
_refine_ls_number_reflns 41656
_refine_ls_number_restraints 176
_refine_ls_restrained_S_all 1.032
_refine_ls_R_factor_all 0.1860
_refine_ls_R_factor_gt 0.1166
_refine_ls_shift/su_max 0.001
_refine_ls_shift/su_mean 0.000
_refine_ls_structure_factor_coef Fsqd
_refine_ls_weighting_details 'w=1/[\s^2^(Fo^2^)+(0.1172P)^2^+335.6307P] where P=(Fo^2^+2Fc^2^)/3'
_refine_ls_weighting_scheme calc
_refine_ls_wR_factor_gt 0.2550
_refine_ls_wR_factor_ref 0.2997
_reflns_Friedel_coverage 0.000
_reflns_number_gt 24846
_reflns_number_total 41656
_reflns_threshold_expression 'I > 2\s(I)'
_cod_data_source_file ja8b10186_si_002.cif
_cod_data_source_block ar8083_0m_a_sq
_cod_database_code 4133453
_shelx_shelxl_version_number 2017/1
_shelx_space_group_comment
;
The symmetry employed for this shelxl refinement is uniquely defined
by the following loop, which should always be used as a source of
symmetry information in preference to the above space-group names.
They are only intended as comments.
;
_shelx_estimated_absorpt_t_max 0.217
_shelx_estimated_absorpt_t_min 0.097
_olex2_refinement_description
;
1. Fixed Uiso
 At 1.2 times of:
  All C(H) groups, All C(H,H) groups, All C(H,H,H,H) groups
 At 1.5 times of:
  All C(H,H,H) groups, All C(H,H,H,H,H,H) groups
2. Restrained distances
 C83-C84
 1.54 with sigma of 0.01
 C153-C154
 1.54 with sigma of 0.01
 C154-C155
 1.54 with sigma of 0.01
 C155-C156
 1.54 with sigma of 0.01
 C43-C44
 1.54 with sigma of 0.01
 C44-C45
 1.54 with sigma of 0.01
 C45-C46
 1.54 with sigma of 0.01
 C89-C90
 1.54 with sigma of 0.01
 C90-C91
 1.54 with sigma of 0.01
 C91-C92
 1.54 with sigma of 0.01
 C95-C96
 1.54 with sigma of 0.01
 C96-C97
 1.54 with sigma of 0.01
 C97-C98
 1.54 with sigma of 0.01
 C101-C102
 1.54 with sigma of 0.01
 C102-C103
 1.54 with sigma of 0.01
 C103-C104
 1.54 with sigma of 0.01
 C153-C152 = C154-C153 = C155-C154 = C156-C155
 1.54 with sigma of 0.02
 C85-C84
 1.54 with sigma of 0.02
 C85-C86
 1.54 with sigma of 0.02
 C153-C155
 2.54 with sigma of 0.01
 C154-C156
 2.54 with sigma of 0.01
 C43-C45
 2.54 with sigma of 0.01
 C44-C46
 2.54 with sigma of 0.01
 C89-C91
 2.54 with sigma of 0.01
 C90-C92
 2.54 with sigma of 0.01
 C95-C97
 2.54 with sigma of 0.01
 C96-C98
 2.54 with sigma of 0.01
 C101-C103
 2.54 with sigma of 0.01
 C102-C104
 2.54 with sigma of 0.01
3. Uiso/Uaniso restraints and constraints
Uanis(C125) = Uanis(C118)
Uanis(C57) = Uanis(C24)
Uanis(C56) = Uanis(C25)
Uanis(C55) = Uanis(C26)
Uanis(C58) = Uanis(C23)
Uanis(C53) = Uanis(C22)
Uanis(C54) = Uanis(C27)
Uanis(O18) = Uanis(O7)
Uanis(O17) = Uanis(O8)
Uanis(O16) = Uanis(O9)
Uanis(O19) = Uanis(O6)
Uanis(O20) = Uanis(O5)
Uanis(O21) = Uanis(O4)
Uanis(O22) = Uanis(O3)
Uanis(O23) = Uanis(O2)
Uanis(O24) = Uanis(O1)
Uanis(O34) = Uanis(O30)
Uanis(O13) = Uanis(O12)
Uanis(O14) = Uanis(O11)
Uanis(O15) = Uanis(O10)
Uanis(O35) = Uanis(O29)
Uanis(O36) = Uanis(O28)
Uanis(O33) = Uanis(O31)
Uanis(O25) = Uanis(O27)
Uanis(C123) = Uanis(C121)
Uanis(C124) = Uanis(C120)
Uanis(C127) = Uanis(C117)
Uanis(C128) = Uanis(C116)
Uanis(C129) = Uanis(C115)
Uanis(C130) = Uanis(C114)
Uanis(C131) = Uanis(C113)
Uanis(C126) = Uanis(C112)
Uanis(C106) = Uanis(C110)
Uanis(C107) = Uanis(C109)
Uanis(C62) = Uanis(C19)
Uanis(C63) = Uanis(C18)
Uanis(C64) = Uanis(C17)
Uanis(C16) = Uanis(C65)
Uanis(C15) = Uanis(C60)
Uanis(C61) = Uanis(C20)
Uanis(C21) = Uanis(C59)
Uanis(C11) = Uanis(C70)
Uanis(C10) = Uanis(C71)
Uanis(C9) = Uanis(C72)
Uanis(C67) = Uanis(C8)
Uanis(C13) = Uanis(C68)
Uanis(C69) = Uanis(C12)
Uanis(C3) = Uanis(C78)
Uanis(C78) = Uanis(C3)
Uanis(C4) = Uanis(C77)
Uanis(C76) = Uanis(C5)
Uanis(C75) = Uanis(C6)
Uanis(C74) = Uanis(C1)
Uanis(C2) = Uanis(C79)
4. Rigid body (RIGU) restrains
 C13N, C110, C105, C106, C107, C108, C109, C130, C129, C128, C127, C126, C131,
 C113, C114, C115, C116, C117, C112, C119, C124, C123, C122, C121, C120
 with sigma for 1-2 distances of 0.004 and sigma for 1-3 distances of 0.004
5. Others
 Fixed Sof: Cl3I(0.5) H42A(0.5) H42B(0.5) H42C(0.5) H42D(0.5) C43(0.5)
 H43A(0.5) H43B(0.5) H44A(0.5) H44B(0.5) H44C(0.5) H44D(0.5) H111(0.5)
 H15J(0.5) H15K(0.5) H15L(0.5) H15M(0.5) C155(0.5) H15N(0.5) H15O(0.5)
 H15P(0.5) H15Q(0.5) H15R(0.5) H15S(0.5) H15T(0.5) H15U(0.5) Cl1I(0.6)
 Cl4I(0.5) Cl2I(0.4) O0AA(0.5) O2I(0.6) C1AA(0.5) H1AA(0.5) H1AB(0.5) O9I(0.4)
 O10I(0.5) C15'(0.5) H15Y(0.5) H(0.5)
6.a Ternary CH refined with riding coordinates:
 C7(H7), C14(H14), C21(H21), C28(H28), C59(H59), C66(H66), C73(H73), C80(H80),
 C111(H111), C118(H118), C125(H125), C132(H132)
6.b Secondary CH2 refined with riding coordinates:
 C29(H29A,H29B), C30(H30A,H30B), C31(H31A,H31B), C32(H32A,H32B), C33(H33A,
 H33B), C35(H35A,H35B), C36(H36A,H36B), C37(H37A,H37B), C38(H38A,H38B),
 C39(H39A,H39B), C41(H41A,H41B), C42(H42A,H42B), C42(H42C,H42D), C43(H43A,H43B),
  C44(H44A,H44B), C44(H44C,H44D), C45(H45A,H45B), C47(H47A,H47B), C48(H48A,
 H48B), C49(H49A,H49B), C50(H50A,H50B), C51(H51A,H51B), C81(H81A,H81B),
 C82(H82A,H82B), C83(H83A,H83B), C84(H84A,H84B), C87(H87A,H87B), C88(H88A,H88B),
  C89(H89A,H89B), C90(H90A,H90B), C91(H91A,H91B), C93(H93A,H93B), C94(H94A,
 H94B), C95(H95A,H95B), C96(H96A,H96B), C97(H97A,H97B), C99(H99A,H99B),
 C100(H10A,H10B), C101(H10C,H10D), C102(H10E,H10F), C103(H10G,H10H), C133(H13A,
 H13B), C134(H13C,H13D), C135(H13E,H13F), C136(H13G,H13H), C137(H13I,H13J),
 C139(H13N,H13O), C140(H14A,H14B), C141(H14C,H14D), C142(H14E,H14F), C143(H14G,
 H14H), C145(H14L,H14M), C146(H14N,H14O), C147(H14P,H14Q), C148(H14R,H14S),
 C149(H14T,H14U), C151(H15D,H15E), C152(H15F,H15G), C153(H15H,H15I), C154(H15J,
 H15K), C154(H15L,H15M), C155(H15N,H15O), C1AA(H1AA,H1AB), C85(H85A,H85B),
 C15'(H15Y,H)
6.c Me refined with riding coordinates:
 C34(H34A,H34B,H34C), C40(H40A,H40B,H40C), C46(H46A,H46B,H46C), C52(H52A,H52B,
 H52C), C92(H92A,H92B,H92C), C98(H98A,H98B,H98C), C104(H10I,H10J,H10K),
 C138(H13K,H13L,H13M), C144(H14I,H14J,H14K), C150(H15A,H15B,H15C), C156(H15P,
 H15Q,H15R), C156(H15S,H15T,H15U), C2N(H2NA,H2NB,H2NC), C3N(H3NA,H3NB,H3NC),
 C5N(H5NA,H5NB,H5NC), C6N(H6NA,H6NB,H6NC), C8N(H8NA,H8NB,H8NC), C9N(H9NA,H9NB,
 H9NC), C11N(H11A,H11B,H11C), C12N(H12A,H12B,H12C), C14N(H14V,H14W,H14X),
 C15N(H15V,H15W,H15X), C17N(H17A,H17B,H17C), C18N(H18A,H18B,H18C), C86(H86A,
 H86B,H86C)
6.d Aromatic/amide H refined with riding coordinates:
 C1(H1), C8(H8), C15(H15), C22(H22), C53(H53), C60(H60), C67(H67), C74(H74),
 C105(H105), C112(H112), C119(H119), C126(H126)
;
_olex2_submission_special_instructions 'No special instructions were received'

loop_
_space_group_symop_operation_xyz
'x, y, z'
'-x+1/2, y+1/2, -z+1/2'
'-x, -y, -z'
'x-1/2, -y-1/2, z-1/2'

loop_
_atom_site_label
_atom_site_type_symbol
_atom_site_fract_x
_atom_site_fract_y
_atom_site_fract_z
_atom_site_U_iso_or_equiv
_atom_site_adp_type
_atom_site_occupancy
_atom_site_site_symmetry_order
_atom_site_calc_flag
_atom_site_refinement_flags_posn
_atom_site_refinement_flags_adp
_atom_site_refinement_flags_occupancy
_atom_site_disorder_assembly
_atom_site_disorder_group
Fe1 Fe 0.23939(5) 0.64243(6) 0.47874(5) 0.0240(4) Uani 1 1 d . . . . .
Cl1 Cl 0.18029(9) 0.69216(11) 0.47033(10) 0.0451(8) Uani 1 1 d . . . . .
O1 O 0.5097(2) 0.6791(2) 0.7355(2) 0.0254(11) Uani 1 1 d . . . . .
N1 N 0.1977(4) 0.3583(4) 0.6945(4) 0.049(3) Uani 1 1 d . . . . .
C1 C 0.3845(3) 0.6900(4) 0.7223(3) 0.0222(16) Uani 1 1 d . . . . .
H1 H 0.358571 0.681399 0.736616 0.027 Uiso 1 1 calc R . . . .
Cl3I Cl 0.6074(4) 0.3303(4) 0.4939(3) 0.057(3) Uani 0.5 1 d . . P A 2
Fe2 Fe 0.22788(5) 0.53860(6) 0.51943(5) 0.0260(4) Uani 1 1 d . . . . .
Cl2 Cl 0.16784(9) 0.40698(12) 0.58884(10) 0.0441(7) Uani 1 1 d . . . . .
O2 O 0.4975(2) 0.7283(3) 0.6614(2) 0.0292(12) Uani 1 1 d . . . . .
N2 N 0.4803(4) 0.3844(5) 0.8894(4) 0.071(4) Uani 1 1 d . . . . .
C2 C 0.4279(3) 0.6750(3) 0.7419(3) 0.0183(15) Uani 1 1 d . . . . .
Fe3 Fe 0.23078(5) 0.43476(6) 0.56398(5) 0.0226(4) Uani 1 1 d . . . . .
Cl3 Cl 0.55005(10) 0.49761(13) 0.86252(9) 0.0511(8) Uani 1 1 d . . . . .
O3 O 0.4142(2) 0.7530(3) 0.6217(2) 0.0293(12) Uani 1 1 d . . . . .
N3 N 0.2141(3) 0.1750(3) 0.4443(3) 0.033(2) Uani 1 1 d . . . . .
C3 C 0.4651(3) 0.6887(4) 0.7206(3) 0.0231(16) Uani 1 1 d . . . . .
Fe4 Fe 0.32326(5) 0.37734(6) 0.64676(5) 0.0260(4) Uani 1 1 d . . . . .
Cl4 Cl 0.56852(11) 0.78077(12) 0.74489(10) 0.0519(8) Uani 1 1 d . . . . .
O4 O 0.3421(2) 0.7355(3) 0.5678(2) 0.0292(12) Uani 1 1 d . . . . .
N4 N 0.5895(6) 0.7066(7) 0.8607(5) 0.110(6) Uani 1 1 d . . . . .
C4 C 0.4598(3) 0.7154(4) 0.6804(3) 0.0242(17) Uani 1 1 d . . . . .
Fe5 Fe 0.46153(5) 0.41044(6) 0.75017(5) 0.0274(4) Uani 1 1 d . . . . .
Cl5 Cl 0.76389(9) 0.25407(11) 0.63258(9) 0.0392(7) Uani 1 1 d . . . . .
O5 O 0.2905(2) 0.6787(3) 0.5106(2) 0.0298(12) Uani 1 1 d . . . . .
N5 N 0.7787(4) 0.1896(4) 0.4852(5) 0.068(4) Uani 1 1 d . . . . .
C5 C 0.4164(3) 0.7274(4) 0.6619(3) 0.0230(16) Uani 1 1 d . . . . .
Fe6 Fe 0.54179(5) 0.51123(6) 0.78925(5) 0.0233(4) Uani 1 1 d . . . . .
Cl6 Cl 0.60748(10) 0.37105(11) 0.83670(9) 0.0434(7) Uani 1 1 d . . . . .
O6 O 0.2371(2) 0.6118(3) 0.5361(2) 0.0262(12) Uani 1 1 d . . . . .
N6 N 0.7630(3) 0.2871(4) 0.7736(3) 0.037(2) Uani 1 1 d . . . . .
C6 C 0.3781(3) 0.7169(4) 0.6829(3) 0.0216(16) Uani 1 1 d . . . . .
Fe7 Fe 0.54871(5) 0.61654(6) 0.75181(5) 0.0297(4) Uani 1 1 d . . . . .
Cl7 Cl 0.78785(8) 0.72385(10) 0.44363(9) 0.0333(6) Uani 1 1 d . . . . .
O7 O 0.2329(2) 0.5023(3) 0.5811(2) 0.0261(12) Uani 1 1 d . . . . .
C7 C 0.3322(3) 0.7356(4) 0.6632(3) 0.023(2) Uani 1 1 d . . . . .
H7 H 0.338531 0.764431 0.645059 0.028 Uiso 1 1 calc R . . . .
Fe8 Fe 0.55169(5) 0.71676(6) 0.70191(5) 0.0252(4) Uani 1 1 d . . . . .
Cl8 Cl 0.62154(10) 0.83689(11) 0.64463(9) 0.0410(7) Uani 1 1 d . . . . .
O8 O 0.2806(2) 0.4277(2) 0.6132(2) 0.0250(11) Uani 1 1 d . . . . .
C8 C 0.2809(3) 0.6642(4) 0.6444(3) 0.0231(16) Uani 1 1 d . . . . .
H8 H 0.278147 0.661720 0.675425 0.028 Uiso 1 1 calc R . . . .
Fe9 Fe 0.32947(5) 0.26563(6) 0.46505(5) 0.0243(4) Uani 1 1 d . . . . .
O9 O 0.3280(2) 0.4274(2) 0.6938(2) 0.0253(11) Uani 1 1 d . . . . .
C9 C 0.3085(3) 0.6996(4) 0.6310(3) 0.0230(16) Uani 1 1 d . . . . .
Fe10 Fe 0.52160(5) 0.23674(7) 0.39933(5) 0.0311(4) Uani 1 1 d . . . . .
O10 O 0.3991(2) 0.4463(2) 0.7499(2) 0.0266(12) Uani 1 1 d . . . . .
C10 C 0.3143(3) 0.7037(4) 0.5850(3) 0.0254(17) Uani 1 1 d . . . . .
Fe11 Fe 0.66123(5) 0.26894(7) 0.49888(5) 0.0307(4) Uani 1 1 d . . . . .
O11 O 0.4851(2) 0.4797(2) 0.7666(2) 0.0252(11) Uani 1 1 d . . . . .
C11 C 0.2881(3) 0.6732(4) 0.5563(3) 0.0220(16) Uani 1 1 d . . . . .
Fe12 Fe 0.70714(5) 0.30554(6) 0.61654(5) 0.0220(4) Uani 1 1 d . . . . .
O12 O 0.5041(2) 0.5704(2) 0.7822(2) 0.0238(11) Uani 1 1 d . . . . .
C12 C 0.2605(3) 0.6378(4) 0.5701(3) 0.0234(17) Uani 1 1 d . . . . .
Fe13 Fe 0.65147(5) 0.34415(6) 0.69533(5) 0.0221(4) Uani 1 1 d . . . . .
O13 O 0.5954(2) 0.3288(2) 0.7316(2) 0.0238(11) Uani 1 1 d . . . . .
C13 C 0.2559(3) 0.6308(4) 0.6157(3) 0.0205(16) Uani 1 1 d . . . . .
Fe14 Fe 0.58919(5) 0.38823(6) 0.76468(5) 0.0206(4) Uani 1 1 d . . . . .
O14 O 0.5244(2) 0.3755(2) 0.7484(2) 0.0252(11) Uani 1 1 d . . . . .
C14 C 0.2249(3) 0.5932(4) 0.6303(3) 0.025(2) Uani 1 1 d . . . . .
H14 H 0.205118 0.582455 0.603242 0.030 Uiso 1 1 calc R . . . .
Fe15 Fe 0.72533(5) 0.68651(6) 0.46033(5) 0.0202(4) Uani 1 1 d . . . . .
O15 O 0.4383(2) 0.3414(2) 0.7303(2) 0.0266(12) Uani 1 1 d . . . . .
C15 C 0.2750(3) 0.5483(4) 0.6920(3) 0.0194(15) Uani 1 1 d . . . . .
H15 H 0.273136 0.575844 0.710374 0.023 Uiso 1 1 calc R . . . .
Fe16 Fe 0.60582(5) 0.77020(6) 0.60572(5) 0.0238(4) Uani 1 1 d . . . . .
O16 O 0.3651(2) 0.3265(2) 0.6745(2) 0.0253(11) Uani 1 1 d . . . . .
C16 C 0.2523(3) 0.5489(3) 0.6489(3) 0.0192(15) Uani 1 1 d . . . . .
O17 O 0.3142(2) 0.3284(2) 0.5943(2) 0.0250(11) Uani 1 1 d . . . . .
C17 C 0.2547(3) 0.5079(4) 0.6233(3) 0.0223(16) Uani 1 1 d . . . . .
O18 O 0.3194(2) 0.2623(3) 0.5336(2) 0.0261(12) Uani 1 1 d . . . . .
C18 C 0.2800(3) 0.4686(4) 0.6394(3) 0.0193(15) Uani 1 1 d . . . . .
O19 O 0.3828(2) 0.2167(3) 0.4560(2) 0.0262(12) Uani 1 1 d . . . . .
C19 C 0.3036(3) 0.4677(4) 0.6822(3) 0.0214(16) Uani 1 1 d . . . . .
O20 O 0.4577(2) 0.2267(3) 0.4193(2) 0.0298(12) Uani 1 1 d . . . . .
C20 C 0.3002(3) 0.5086(4) 0.7091(3) 0.0189(15) Uani 1 1 d . . . . .
O21 O 0.5401(2) 0.2012(3) 0.4598(2) 0.0292(12) Uani 1 1 d . . . . .
C21 C 0.3210(3) 0.5069(4) 0.7578(3) 0.0221(16) Uani 1 1 d . . . . .
H21 H 0.323008 0.472135 0.766265 0.026 Uiso 1 1 calc R . . . .
O22 O 0.6144(2) 0.2205(3) 0.5112(2) 0.0293(12) Uani 1 1 d . . . . .
C22 C 0.3796(3) 0.5743(4) 0.7701(3) 0.0214(16) Uani 1 1 d . . . . .
H22 H 0.355135 0.596179 0.771485 0.026 Uiso 1 1 calc R . . . .
O23 O 0.6671(2) 0.2781(3) 0.5675(2) 0.0292(12) Uani 1 1 d . . . . .
C23 C 0.3692(3) 0.5259(4) 0.7621(3) 0.0199(15) Uani 1 1 d . . . . .
O24 O 0.6590(2) 0.2846(2) 0.6526(2) 0.0254(11) Uani 1 1 d . . . . .
C24 C 0.4046(3) 0.4945(4) 0.7587(3) 0.0222(16) Uani 1 1 d . . . . .
O25 O 0.7818(2) 0.5362(2) 0.4953(2) 0.0223(11) Uani 1 1 d . . . . .
C25 C 0.4505(3) 0.5116(3) 0.7670(3) 0.0202(15) Uani 1 1 d . . . . .
O26 O 0.7435(2) 0.6179(2) 0.4704(2) 0.0236(16) Uani 1 1 d . . . . .
C26 C 0.4582(3) 0.5588(4) 0.7745(3) 0.0213(16) Uani 1 1 d . . . . .
O27 O 0.7260(2) 0.6866(2) 0.5255(2) 0.0223(11) Uani 1 1 d . . . . .
C27 C 0.4243(3) 0.5928(3) 0.7762(3) 0.0175(15) Uani 1 1 d . . . . .
O28 O 0.6601(2) 0.7300(2) 0.6037(2) 0.0254(11) Uani 1 1 d . . . . .
C28 C 0.4339(3) 0.6453(4) 0.7848(3) 0.023(2) Uani 1 1 d . . . . .
H28 H 0.466921 0.647365 0.795724 0.027 Uiso 1 1 calc R . . . .
O29 O 0.5915(2) 0.7214(3) 0.6518(2) 0.0252(11) Uani 1 1 d . . . . .
C29 C 0.3030(3) 0.7533(4) 0.6988(4) 0.033(3) Uani 1 1 d . . . . .
H29A H 0.321697 0.773098 0.720919 0.039 Uiso 1 1 calc R . . . .
H29B H 0.291403 0.725347 0.714555 0.039 Uiso 1 1 calc R . . . .
O30 O 0.5929(2) 0.6640(3) 0.7212(2) 0.0267(12) Uani 1 1 d . . . . .
C30 C 0.2626(4) 0.7833(5) 0.6775(4) 0.053(4) Uani 1 1 d . . . . .
H30A H 0.274351 0.810069 0.660333 0.063 Uiso 1 1 calc R . . . .
H30B H 0.243257 0.762863 0.656485 0.063 Uiso 1 1 calc R . . . .
O31 O 0.5888(2) 0.5546(2) 0.7712(2) 0.0252(11) Uani 1 1 d . . . . .
C31 C 0.2345(7) 0.8035(9) 0.7116(7) 0.144(11) Uani 1 1 d . . . . .
H31A H 0.254790 0.817850 0.736180 0.173 Uiso 1 1 calc R . . . .
H31B H 0.217388 0.777035 0.724149 0.173 Uiso 1 1 calc R . . . .
O32 O 0.5807(2) 0.4609(2) 0.7632(2) 0.0237(16) Uani 1 1 d . . . . .
C32 C 0.1989(7) 0.8441(11) 0.6906(7) 0.156(12) Uani 1 1 d . . . . .
H32A H 0.209974 0.876494 0.700024 0.188 Uiso 1 1 calc R . . . .
H32B H 0.196384 0.842626 0.657689 0.188 Uiso 1 1 calc R . . . .
O33 O 0.6449(2) 0.4048(2) 0.7379(2) 0.0252(11) Uani 1 1 d . . . . .
C33 C 0.1563(8) 0.8359(11) 0.7055(8) 0.141(10) Uani 1 1 d . . . . .
H33A H 0.137687 0.865361 0.700281 0.170 Uiso 1 1 calc R . . . .
H33B H 0.160523 0.830265 0.738076 0.170 Uiso 1 1 calc R . . . .
O34 O 0.7100(2) 0.3586(3) 0.6593(2) 0.0267(12) Uani 1 1 d . . . . .
C34 C 0.1295(14) 0.7930(11) 0.6832(9) 0.23(2) Uani 1 1 d . . . . .
H34A H 0.100259 0.789963 0.695506 0.342 Uiso 1 1 calc R . . . .
H34B H 0.124157 0.798563 0.650966 0.342 Uiso 1 1 calc R . . . .
H34C H 0.147042 0.763393 0.688842 0.342 Uiso 1 1 calc R . . . .
O35 O 0.7315(2) 0.3557(3) 0.5775(2) 0.0252(11) Uani 1 1 d . . . . .
C35 C 0.1935(3) 0.6125(4) 0.6639(4) 0.031(3) Uani 1 1 d . . . . .
H35A H 0.172017 0.586841 0.670588 0.038 Uiso 1 1 calc R . . . .
H35B H 0.211997 0.621023 0.691988 0.038 Uiso 1 1 calc R . . . .
O36 O 0.7780(2) 0.4232(2) 0.5423(2) 0.0254(11) Uani 1 1 d . . . . .
C36 C 0.1663(4) 0.6570(5) 0.6461(4) 0.055(4) Uani 1 1 d . . . . .
H36A H 0.187964 0.683548 0.642450 0.066 Uiso 1 1 calc R . . . .
H36B H 0.146332 0.667245 0.668648 0.066 Uiso 1 1 calc R . . . .
C37 C 0.1364(5) 0.6493(6) 0.6006(5) 0.069(5) Uani 1 1 d . . . . .
H37A H 0.156238 0.638925 0.577880 0.083 Uiso 1 1 calc R . . . .
H37B H 0.114358 0.623218 0.604127 0.083 Uiso 1 1 calc R . . . .
C38 C 0.1106(5) 0.6945(6) 0.5839(6) 0.079(5) Uani 1 1 d . . . . .
H38A H 0.093052 0.706877 0.607738 0.095 Uiso 1 1 calc R . . . .
H38B H 0.132588 0.719628 0.577271 0.095 Uiso 1 1 calc R . . . .
C39 C 0.0786(7) 0.6848(9) 0.5428(7) 0.120(8) Uani 1 1 d . . . . .
H39A H 0.054572 0.662210 0.550013 0.144 Uiso 1 1 calc R . . . .
H39B H 0.095471 0.669661 0.519749 0.144 Uiso 1 1 calc R . . . .
C40 C 0.0563(9) 0.7333(10) 0.5242(8) 0.170(12) Uani 1 1 d . . . . .
H40A H 0.035581 0.726677 0.497453 0.256 Uiso 1 1 calc R . . . .
H40B H 0.039354 0.748008 0.546955 0.256 Uiso 1 1 calc R . . . .
H40C H 0.080171 0.755444 0.516751 0.256 Uiso 1 1 calc R . . . .
C41 C 0.2908(3) 0.5306(4) 0.7894(3) 0.034(3) Uani 1 1 d . . . . .
H41A H 0.286294 0.564863 0.781021 0.041 Uiso 1 1 calc R . . . .
H41B H 0.306171 0.529455 0.820115 0.041 Uiso 1 1 calc R . . . .
C42 C 0.2436(4) 0.5055(5) 0.7882(5) 0.052(3) Uiso 1 1 d . . . . .
H42A H 0.245424 0.478491 0.809728 0.062 Uiso 0.5 1 calc R . P B 1
H42B H 0.234718 0.492361 0.758091 0.062 Uiso 0.5 1 calc R . P B 1
H42C H 0.228375 0.508162 0.757547 0.062 Uiso 0.5 1 calc R . P C 2
H42D H 0.248964 0.470858 0.794348 0.062 Uiso 0.5 1 calc R . P C 2
C43 C 0.2050(6) 0.5454(9) 0.8014(9) 0.041(6) Uiso 0.5 1 d D . P D 1
H43A H 0.213267 0.558522 0.831632 0.049 Uiso 0.5 1 calc R . P D 1
H43B H 0.202351 0.572269 0.779766 0.049 Uiso 0.5 1 calc R . P D 1
C44 C 0.1603(6) 0.5166(7) 0.7994(9) 0.145(9) Uiso 1 1 d D . . . .
H44A H 0.156834 0.496947 0.771841 0.174 Uiso 0.5 1 calc R . P D 1
H44B H 0.161372 0.494513 0.825182 0.174 Uiso 0.5 1 calc R . P D 1
H44C H 0.161152 0.508495 0.767494 0.174 Uiso 0.5 1 calc R . P D 2
H44D H 0.150662 0.486759 0.813603 0.174 Uiso 0.5 1 calc R . P D 2
C45 C 0.1193(7) 0.5507(10) 0.800(2) 0.41(4) Uiso 1 1 d D . . . .
H45A H 0.117009 0.571158 0.772880 0.492 Uiso 1 1 calc R . . . .
H45B H 0.123919 0.571949 0.826257 0.492 Uiso 1 1 calc R . . . .
C46 C 0.0749(7) 0.5219(16) 0.801(2) 0.39(3) Uiso 1 1 d D . . . .
H46A H 0.049342 0.544195 0.801556 0.592 Uiso 1 1 calc R . . . .
H46B H 0.070201 0.501207 0.774888 0.592 Uiso 1 1 calc R . . . .
H46C H 0.077101 0.501998 0.828191 0.592 Uiso 1 1 calc R . . . .
C47 C 0.4084(3) 0.6663(4) 0.8223(3) 0.029(3) Uani 1 1 d . . . . .
H47A H 0.375312 0.664929 0.812924 0.034 Uiso 1 1 calc R . . . .
H47B H 0.414504 0.645907 0.849123 0.034 Uiso 1 1 calc R . . . .
C48 C 0.4213(5) 0.7177(5) 0.8344(4) 0.052(4) Uani 1 1 d . . . . .
H48A H 0.454842 0.720408 0.837422 0.063 Uiso 1 1 calc R . . . .
H48B H 0.409286 0.738985 0.809633 0.063 Uiso 1 1 calc R . . . .
C49 C 0.4043(7) 0.7352(7) 0.8765(5) 0.094(6) Uani 1 1 d . . . . .
H49A H 0.371371 0.728104 0.875181 0.112 Uiso 1 1 calc R . . . .
H49B H 0.407977 0.770511 0.878095 0.112 Uiso 1 1 calc R . . . .
C50 C 0.4287(9) 0.7124(11) 0.9200(7) 0.152(11) Uani 1 1 d . . . . .
H50A H 0.423797 0.677221 0.919293 0.182 Uiso 1 1 calc R . . . .
H50B H 0.461818 0.718254 0.920902 0.182 Uiso 1 1 calc R . . . .
C51 C 0.4119(11) 0.7328(16) 0.9622(8) 0.23(2) Uani 1 1 d . . . . .
H51A H 0.418060 0.767741 0.964114 0.280 Uiso 1 1 calc R . . . .
H51B H 0.378661 0.727881 0.961398 0.280 Uiso 1 1 calc R . . . .
C52 C 0.4359(8) 0.7076(11) 1.0021(8) 0.165(12) Uani 1 1 d . . . . .
H52A H 0.425147 0.720594 1.029303 0.247 Uiso 1 1 calc R . . . .
H52B H 0.429393 0.673110 1.000067 0.247 Uiso 1 1 calc R . . . .
H52C H 0.468683 0.712860 1.002776 0.247 Uiso 1 1 calc R . . . .
C53 C 0.5071(3) 0.2389(4) 0.6983(3) 0.0214(16) Uani 1 1 d . . . . .
H53 H 0.503464 0.207108 0.686873 0.026 Uiso 1 1 calc R . . . .
C54 C 0.5513(3) 0.2584(3) 0.7057(3) 0.0175(15) Uani 1 1 d . . . . .
C55 C 0.5552(3) 0.3041(4) 0.7221(3) 0.0213(16) Uani 1 1 d . . . . .
C56 C 0.5180(3) 0.3312(3) 0.7312(3) 0.0202(15) Uani 1 1 d . . . . .
C57 C 0.4737(3) 0.3115(4) 0.7222(3) 0.0222(16) Uani 1 1 d . . . . .
C58 C 0.4684(3) 0.2649(4) 0.7071(3) 0.0199(15) Uani 1 1 d . . . . .
C59 C 0.4217(3) 0.2414(4) 0.7027(3) 0.0221(16) Uani 1 1 d . . . . .
H59 H 0.403569 0.259153 0.723560 0.026 Uiso 1 1 calc R . . . .
C60 C 0.3989(3) 0.2136(4) 0.6232(3) 0.0194(15) Uani 1 1 d . . . . .
H60 H 0.417843 0.186501 0.630297 0.023 Uiso 1 1 calc R . . . .
C61 C 0.3970(3) 0.2491(4) 0.6561(3) 0.0189(15) Uani 1 1 d . . . . .
C62 C 0.3696(3) 0.2890(4) 0.6457(3) 0.0214(16) Uani 1 1 d . . . . .
C63 C 0.3440(3) 0.2913(4) 0.6037(3) 0.0193(15) Uani 1 1 d . . . . .
C64 C 0.3472(3) 0.2549(4) 0.5724(3) 0.0223(16) Uani 1 1 d . . . . .
C65 C 0.3749(3) 0.2154(3) 0.5807(3) 0.0192(15) Uani 1 1 d . . . . .
C66 C 0.3790(3) 0.1761(3) 0.5464(3) 0.021(2) Uani 1 1 d . . . . .
H66 H 0.353187 0.180944 0.522724 0.026 Uiso 1 1 calc R . . . .
C67 C 0.4650(3) 0.1661(4) 0.5438(3) 0.0231(16) Uani 1 1 d . . . . .
H67 H 0.466561 0.151861 0.572567 0.028 Uiso 1 1 calc R . . . .
C68 C 0.4222(3) 0.1813(4) 0.5237(3) 0.0205(16) Uani 1 1 d . . . . .
C69 C 0.4213(3) 0.2015(4) 0.4810(3) 0.0234(17) Uani 1 1 d . . . . .
C70 C 0.4612(3) 0.2064(4) 0.4616(3) 0.0220(16) Uani 1 1 d . . . . .
C71 C 0.5032(3) 0.1929(4) 0.4822(3) 0.0254(17) Uani 1 1 d . . . . .
C72 C 0.5042(3) 0.1709(4) 0.5242(3) 0.0230(16) Uani 1 1 d . . . . .
C73 C 0.5502(3) 0.1512(4) 0.5453(3) 0.024(2) Uani 1 1 d . . . . .
H73 H 0.568492 0.143945 0.520052 0.028 Uiso 1 1 calc R . . . .
C74 C 0.5729(3) 0.1929(4) 0.6196(3) 0.0222(16) Uani 1 1 d . . . . .
H74 H 0.551623 0.172662 0.632053 0.027 Uiso 1 1 calc R . . . .
C75 C 0.5764(3) 0.1891(4) 0.5735(3) 0.0216(16) Uani 1 1 d . . . . .
C76 C 0.6075(3) 0.2188(4) 0.5566(3) 0.0230(16) Uani 1 1 d . . . . .
C77 C 0.6352(3) 0.2500(4) 0.5837(3) 0.0242(17) Uani 1 1 d . . . . .
C78 C 0.6302(3) 0.2524(4) 0.6296(3) 0.0231(16) Uani 1 1 d . . . . .
C79 C 0.5987(3) 0.2247(3) 0.6483(3) 0.0183(15) Uani 1 1 d . . . . .
C80 C 0.5925(3) 0.2277(4) 0.6977(3) 0.024(2) Uani 1 1 d . . . . .
H80 H 0.619874 0.244535 0.712508 0.028 Uiso 1 1 calc R . . . .
C81 C 0.4223(3) 0.1892(4) 0.7178(3) 0.028(2) Uani 1 1 d . . . . .
H81A H 0.442652 0.170688 0.700077 0.034 Uiso 1 1 calc R . . . .
H81B H 0.391352 0.175709 0.711620 0.034 Uiso 1 1 calc R . . . .
C82 C 0.4382(4) 0.1824(5) 0.7673(4) 0.048(3) Uiso 1 1 d . . . . .
H82A H 0.416512 0.198913 0.785102 0.057 Uiso 1 1 calc R . . . .
H82B H 0.468150 0.198136 0.773994 0.057 Uiso 1 1 calc R . . . .
C83 C 0.4423(7) 0.1285(7) 0.7824(6) 0.100(6) Uiso 1 1 d D . . . .
H83A H 0.411465 0.114484 0.780469 0.120 Uiso 1 1 calc R . . . .
H83B H 0.459578 0.110893 0.761153 0.120 Uiso 1 1 calc R . . . .
C84 C 0.4658(8) 0.1202(9) 0.8302(6) 0.139(9) Uiso 1 1 d D . . . .
H84A H 0.448667 0.137929 0.851472 0.167 Uiso 1 1 calc R . . . .
H84B H 0.496762 0.134044 0.832117 0.167 Uiso 1 1 calc R . . . .
C87 C 0.3731(3) 0.1261(4) 0.5654(3) 0.026(2) Uani 1 1 d . . . . .
H87A H 0.376316 0.102199 0.541598 0.031 Uiso 1 1 calc R . . . .
H87B H 0.397942 0.120332 0.589395 0.031 Uiso 1 1 calc R . . . .
C88 C 0.3281(4) 0.1180(4) 0.5838(4) 0.045(3) Uani 1 1 d . . . . .
H88A H 0.327569 0.084585 0.595013 0.054 Uiso 1 1 calc R . . . .
H88B H 0.326669 0.139643 0.609710 0.054 Uiso 1 1 calc R . . . .
C89 C 0.2868(4) 0.1258(6) 0.5526(6) 0.086(6) Uani 1 1 d D . . . .
H89A H 0.289463 0.109042 0.524086 0.103 Uiso 1 1 calc R . . . .
H89B H 0.282159 0.160525 0.546585 0.103 Uiso 1 1 calc R . . . .
C90 C 0.2474(5) 0.1052(10) 0.5755(11) 0.22(2) Uani 1 1 d D . . . .
H90A H 0.245707 0.070161 0.570015 0.267 Uiso 1 1 calc R . . . .
H90B H 0.253837 0.110083 0.608092 0.267 Uiso 1 1 calc R . . . .
C91 C 0.2018(5) 0.1273(9) 0.5603(9) 0.204(16) Uani 1 1 d D . . . .
H91A H 0.194907 0.122209 0.527824 0.244 Uiso 1 1 calc R . . . .
H91B H 0.203177 0.162380 0.565785 0.244 Uiso 1 1 calc R . . . .
C92 C 0.1632(5) 0.1055(8) 0.5845(7) 0.132(9) Uani 1 1 d D . . . .
H92A H 0.134359 0.120812 0.573680 0.198 Uiso 1 1 calc R . . . .
H92B H 0.161295 0.070890 0.578713 0.198 Uiso 1 1 calc R . . . .
H92C H 0.169563 0.111053 0.616666 0.198 Uiso 1 1 calc R . . . .
C93 C 0.5457(4) 0.1033(4) 0.5704(4) 0.031(3) Uiso 1 1 d . . . . .
H93A H 0.575301 0.095366 0.587286 0.037 Uiso 1 1 calc R . . . .
H93B H 0.523142 0.107224 0.592162 0.037 Uiso 1 1 calc R . . . .
C94 C 0.5312(5) 0.0616(5) 0.5392(4) 0.054(4) Uiso 1 1 d . . . . .
H94A H 0.556228 0.053977 0.521013 0.065 Uiso 1 1 calc R . . . .
H94B H 0.504645 0.071760 0.518630 0.065 Uiso 1 1 calc R . . . .
C95 C 0.5185(5) 0.0153(6) 0.5641(6) 0.081(5) Uiso 1 1 d D . . . .
H95A H 0.519594 -0.013321 0.544778 0.097 Uiso 1 1 calc R . . . .
H95B H 0.539479 0.010378 0.591472 0.097 Uiso 1 1 calc R . . . .
C96 C 0.4697(6) 0.0243(7) 0.5757(11) 0.193(13) Uiso 1 1 d D . . . .
H96A H 0.471022 0.043156 0.603677 0.231 Uiso 1 1 calc R . . . .
H96B H 0.453195 0.043684 0.551777 0.231 Uiso 1 1 calc R . . . .
C97 C 0.4436(7) -0.0222(8) 0.5815(15) 0.28(2) Uiso 1 1 d D . . . .
H97A H 0.457181 -0.039177 0.608502 0.339 Uiso 1 1 calc R . . . .
H97B H 0.446205 -0.043344 0.555539 0.339 Uiso 1 1 calc R . . . .
C98 C 0.3929(6) -0.0121(11) 0.5859(12) 0.222(16) Uiso 1 1 d D . . . .
H98A H 0.377070 -0.042587 0.589547 0.332 Uiso 1 1 calc R . . . .
H98B H 0.390236 0.008373 0.611905 0.332 Uiso 1 1 calc R . . . .
H98C H 0.379269 0.004210 0.558986 0.332 Uiso 1 1 calc R . . . .
C99 C 0.5908(3) 0.1783(3) 0.7196(3) 0.024(2) Uani 1 1 d . . . . .
H99A H 0.565917 0.159289 0.703723 0.029 Uiso 1 1 calc R . . . .
H99B H 0.583865 0.182453 0.750796 0.029 Uiso 1 1 calc R . . . .
C100 C 0.6355(4) 0.1500(4) 0.7196(4) 0.035(3) Uiso 1 1 d . . . . .
H10A H 0.642712 0.146144 0.688500 0.042 Uiso 1 1 calc R . . . .
H10B H 0.660394 0.168770 0.735892 0.042 Uiso 1 1 calc R . . . .
C101 C 0.6334(4) 0.1006(4) 0.7410(4) 0.051(3) Uiso 1 1 d D . . . .
H10C H 0.623714 0.104251 0.771273 0.061 Uiso 1 1 calc R . . . .
H10D H 0.664106 0.086153 0.744035 0.061 Uiso 1 1 calc R . . . .
C102 C 0.6001(6) 0.0665(5) 0.7135(5) 0.091(6) Uiso 1 1 d D . . . .
H10E H 0.569930 0.082102 0.708190 0.109 Uiso 1 1 calc R . . . .
H10F H 0.611217 0.060388 0.684220 0.109 Uiso 1 1 calc R . . . .
C103 C 0.5951(7) 0.0184(5) 0.7375(6) 0.133(8) Uiso 1 1 d D . . . .
H10G H 0.582864 0.024267 0.766375 0.159 Uiso 1 1 calc R . . . .
H10H H 0.625285 0.003141 0.743721 0.159 Uiso 1 1 calc R . . . .
C104 C 0.5629(11) -0.0160(8) 0.7090(10) 0.235(17) Uiso 1 1 d D . . . .
H10I H 0.560302 -0.046360 0.725052 0.352 Uiso 1 1 calc R . . . .
H10J H 0.532825 -0.001178 0.703274 0.352 Uiso 1 1 calc R . . . .
H10K H 0.575200 -0.022281 0.680645 0.352 Uiso 1 1 calc R . . . .
C105 C 0.7728(3) 0.5934(3) 0.6041(3) 0.0172(19) Uani 1 1 d . U . . .
H105 H 0.778699 0.587197 0.635088 0.021 Uiso 1 1 calc R . . . .
C106 C 0.7838(3) 0.5568(3) 0.5747(3) 0.0169(14) Uani 1 1 d . U . . .
C107 C 0.7727(3) 0.5664(3) 0.5294(3) 0.0192(14) Uani 1 1 d . U . . .
C108 C 0.7521(3) 0.6088(3) 0.5164(3) 0.0175(19) Uani 1 1 d . U . . .
C109 C 0.7434(3) 0.6455(3) 0.5446(3) 0.0192(14) Uani 1 1 d . U . . .
C110 C 0.7541(3) 0.6377(3) 0.5914(3) 0.0169(14) Uani 1 1 d . U . . .
C111 C 0.7460(3) 0.6780(3) 0.6238(3) 0.017(2) Uani 1 1 d . . . . .
H111 H 0.740237 0.707978 0.605720 0.020 Uiso 0.5 1 calc R . P . .
C112 C 0.7044(3) 0.6396(4) 0.6854(3) 0.0206(14) Uani 1 1 d . U . . .
H112 H 0.730668 0.620670 0.693448 0.025 Uiso 1 1 calc R . . . .
C113 C 0.7051(3) 0.6699(4) 0.6484(3) 0.0193(14) Uani 1 1 d . U . . .
C114 C 0.6651(3) 0.6962(4) 0.6375(3) 0.0201(14) Uani 1 1 d . U . . .
C115 C 0.6293(3) 0.6924(4) 0.6614(3) 0.0201(14) Uani 1 1 d . U . . .
C116 C 0.6303(3) 0.6622(3) 0.6989(3) 0.0182(13) Uani 1 1 d . U . . .
C117 C 0.6688(3) 0.6351(3) 0.7109(3) 0.0187(14) Uani 1 1 d . U . . .
C118 C 0.6728(3) 0.6066(4) 0.7547(3) 0.0207(16) Uani 1 1 d . . . . .
H118 H 0.647938 0.618201 0.772087 0.025 Uiso 1 1 calc R . . . .
C119 C 0.6986(3) 0.5225(4) 0.7346(3) 0.0190(19) Uani 1 1 d . U . . .
H119 H 0.725990 0.536919 0.727423 0.023 Uiso 1 1 calc R . . . .
C120 C 0.6657(3) 0.5534(4) 0.7479(3) 0.0194(14) Uani 1 1 d . U . . .
C121 C 0.6251(3) 0.5313(4) 0.7570(3) 0.0197(14) Uani 1 1 d . U . . .
C122 C 0.6203(3) 0.4816(4) 0.7528(3) 0.0191(19) Uani 1 1 d . U . . .
C123 C 0.6545(3) 0.4528(4) 0.7396(3) 0.0197(14) Uani 1 1 d . U . . .
C124 C 0.6957(3) 0.4733(4) 0.7307(3) 0.0194(14) Uani 1 1 d . U . . .
C125 C 0.7348(3) 0.4410(4) 0.7208(3) 0.0207(16) Uani 1 1 d . . . . .
H125 H 0.726028 0.407515 0.728590 0.025 Uiso 1 1 calc R . . . .
C126 C 0.7674(3) 0.4756(4) 0.6523(3) 0.0206(14) Uani 1 1 d . U . . .
H126 H 0.775212 0.503654 0.669282 0.025 Uiso 1 1 calc R . . . .
C127 C 0.7441(3) 0.4398(3) 0.6724(3) 0.0187(14) Uani 1 1 d . U . . .
C128 C 0.7309(3) 0.3990(3) 0.6466(3) 0.0182(13) Uani 1 1 d . U . . .
C129 C 0.7433(3) 0.3971(4) 0.6037(3) 0.0201(14) Uani 1 1 d . U . . .
C130 C 0.7675(3) 0.4323(4) 0.5843(3) 0.0201(14) Uani 1 1 d . U . . .
C131 C 0.7804(3) 0.4738(4) 0.6093(3) 0.0193(14) Uani 1 1 d . U . . .
C132 C 0.8100(3) 0.5119(4) 0.5908(3) 0.024(2) Uani 1 1 d . . . . .
H132 H 0.821749 0.497399 0.563837 0.028 Uiso 1 1 calc R . . . .
C133 C 0.7897(3) 0.6867(4) 0.6556(3) 0.023(2) Uani 1 1 d . . . . .
H13A H 0.782638 0.708344 0.680040 0.027 Uiso 1 1 calc R . . . .
H13B H 0.800465 0.655773 0.668994 0.027 Uiso 1 1 calc R . . . .
C134 C 0.8276(3) 0.7092(4) 0.6313(3) 0.028(3) Uani 1 1 d . . . . .
H13C H 0.833554 0.688324 0.606013 0.033 Uiso 1 1 calc R . . . .
H13D H 0.817173 0.740822 0.619007 0.033 Uiso 1 1 calc R . . . .
C135 C 0.8718(3) 0.7162(4) 0.6618(4) 0.033(3) Uani 1 1 d . . . . .
H13E H 0.865911 0.737419 0.686849 0.039 Uiso 1 1 calc R . . . .
H13F H 0.881989 0.684650 0.674379 0.039 Uiso 1 1 calc R . . . .
C136 C 0.9094(3) 0.7377(5) 0.6379(4) 0.037(3) Uani 1 1 d . . . . .
H13G H 0.914775 0.716736 0.612494 0.045 Uiso 1 1 calc R . . . .
H13H H 0.899315 0.769436 0.625780 0.045 Uiso 1 1 calc R . . . .
C137 C 0.9529(4) 0.7438(6) 0.6670(4) 0.051(4) Uani 1 1 d . . . . .
H13I H 0.947501 0.765252 0.692097 0.061 Uiso 1 1 calc R . . . .
H13J H 0.962467 0.712153 0.679679 0.061 Uiso 1 1 calc R . . . .
C138 C 0.9906(5) 0.7640(7) 0.6441(6) 0.087(6) Uani 1 1 d . . . . .
H13K H 1.017836 0.766849 0.665415 0.131 Uiso 1 1 calc R . . . .
H13L H 0.996962 0.742606 0.619715 0.131 Uiso 1 1 calc R . . . .
H13M H 0.981970 0.795800 0.632155 0.131 Uiso 1 1 calc R . . . .
C139 C 0.7183(3) 0.6180(4) 0.7829(3) 0.027(2) Uani 1 1 d . . . . .
H13N H 0.743581 0.607027 0.766284 0.032 Uiso 1 1 calc R . . . .
H13O H 0.721047 0.653247 0.786471 0.032 Uiso 1 1 calc R . . . .
C140 C 0.7235(4) 0.5949(4) 0.8287(3) 0.034(3) Uani 1 1 d . . . . .
H14A H 0.723279 0.559458 0.825493 0.041 Uiso 1 1 calc R . . . .
H14B H 0.697590 0.604192 0.845064 0.041 Uiso 1 1 calc R . . . .
C141 C 0.7683(4) 0.6107(5) 0.8553(4) 0.044(3) Uani 1 1 d . . . . .
H14C H 0.793785 0.603562 0.837614 0.053 Uiso 1 1 calc R . . . .
H14D H 0.767450 0.645998 0.859764 0.053 Uiso 1 1 calc R . . . .
C142 C 0.7772(5) 0.5869(6) 0.8999(4) 0.062(4) Uani 1 1 d . . . . .
H14E H 0.780210 0.551800 0.895526 0.074 Uiso 1 1 calc R . . . .
H14F H 0.750897 0.592300 0.917054 0.074 Uiso 1 1 calc R . . . .
C143 C 0.8209(6) 0.6060(8) 0.9272(6) 0.105(7) Uani 1 1 d . . . . .
H14G H 0.847185 0.600407 0.910127 0.126 Uiso 1 1 calc R . . . .
H14H H 0.817935 0.641120 0.931397 0.126 Uiso 1 1 calc R . . . .
C144 C 0.8301(8) 0.5821(10) 0.9728(6) 0.154(11) Uani 1 1 d . . . . .
H14I H 0.857930 0.595470 0.988541 0.231 Uiso 1 1 calc R . . . .
H14J H 0.804506 0.588114 0.990247 0.231 Uiso 1 1 calc R . . . .
H14K H 0.833770 0.547382 0.968968 0.231 Uiso 1 1 calc R . . . .
C145 C 0.7787(3) 0.4532(4) 0.7516(3) 0.022(2) Uani 1 1 d . . . . .
H14L H 0.803617 0.432159 0.743610 0.027 Uiso 1 1 calc R . . . .
H14M H 0.787438 0.486842 0.746150 0.027 Uiso 1 1 calc R . . . .
C146 C 0.7739(3) 0.4471(4) 0.8008(3) 0.025(2) Uani 1 1 d . . . . .
H14N H 0.765039 0.413494 0.806510 0.030 Uiso 1 1 calc R . . . .
H14O H 0.749370 0.468429 0.809176 0.030 Uiso 1 1 calc R . . . .
C147 C 0.8183(4) 0.4590(5) 0.8299(3) 0.037(3) Uani 1 1 d . . . . .
H14P H 0.843602 0.441727 0.817892 0.044 Uiso 1 1 calc R . . . .
H14Q H 0.824286 0.493913 0.827598 0.044 Uiso 1 1 calc R . . . .
C148 C 0.8179(4) 0.4461(5) 0.8784(3) 0.040(3) Uani 1 1 d . . . . .
H14R H 0.793132 0.463997 0.890749 0.048 Uiso 1 1 calc R . . . .
H14S H 0.811308 0.411321 0.880806 0.048 Uiso 1 1 calc R . . . .
C149 C 0.8620(5) 0.4571(6) 0.9056(4) 0.062(4) Uani 1 1 d . . . . .
H14T H 0.866446 0.492388 0.906704 0.074 Uiso 1 1 calc R . . . .
H14U H 0.887206 0.442875 0.890958 0.074 Uiso 1 1 calc R . . . .
C150 C 0.8637(6) 0.4378(8) 0.9532(4) 0.100(7) Uani 1 1 d . . . . .
H15A H 0.893075 0.445948 0.969522 0.150 Uiso 1 1 calc R . . . .
H15B H 0.839205 0.452338 0.968139 0.150 Uiso 1 1 calc R . . . .
H15C H 0.859969 0.402815 0.952390 0.150 Uiso 1 1 calc R . . . .
C151 C 0.8522(3) 0.5240(4) 0.6234(3) 0.030(3) Uani 1 1 d . . . . .
H15D H 0.841756 0.534932 0.651851 0.036 Uiso 1 1 calc R . . . .
H15E H 0.869979 0.494173 0.629616 0.036 Uiso 1 1 calc R . . . .
C152 C 0.8826(5) 0.5612(6) 0.6078(5) 0.067(4) Uiso 1 1 d D . . . .
H15F H 0.908656 0.565495 0.630848 0.080 Uiso 1 1 calc R . . . .
H15G H 0.865884 0.592032 0.605059 0.080 Uiso 1 1 calc R . . . .
C153 C 0.9012(8) 0.5507(7) 0.5635(7) 0.129(8) Uiso 1 1 d D . . . .
H15H H 0.874276 0.546666 0.541389 0.155 Uiso 1 1 calc R . . . .
H15I H 0.915808 0.518725 0.566849 0.155 Uiso 1 1 calc R . . . .
C154 C 0.9345(8) 0.5829(8) 0.5408(10) 0.219(15) Uiso 1 1 d D . . . .
H15J H 0.965994 0.576157 0.553751 0.263 Uiso 0.5 1 calc R . P E 1
H15K H 0.932316 0.575510 0.508596 0.263 Uiso 0.5 1 calc R . P E 1
H15L H 0.958529 0.594006 0.563854 0.263 Uiso 0.5 1 calc R . P F 2
H15M H 0.949341 0.563124 0.519240 0.263 Uiso 0.5 1 calc R . P F 2
C155 C 0.9237(8) 0.6365(7) 0.5474(10) 0.101(13) Uiso 0.5 1 d D . P G 1
H15N H 0.948302 0.656501 0.537292 0.121 Uiso 0.5 1 calc R . P G 1
H15O H 0.921976 0.643006 0.579407 0.121 Uiso 0.5 1 calc R . P G 1
C156 C 0.8781(7) 0.6501(7) 0.5207(7) 0.122(8) Uiso 1 1 d D . . . .
H15P H 0.871795 0.684262 0.525314 0.183 Uiso 0.5 1 calc R . P G 1
H15Q H 0.879924 0.644125 0.488976 0.183 Uiso 0.5 1 calc R . P G 1
H15R H 0.853636 0.630649 0.531031 0.183 Uiso 0.5 1 calc R . P G 1
H15S H 0.875107 0.676646 0.499251 0.183 Uiso 0.5 1 calc R . P G 2
H15T H 0.851787 0.628720 0.515427 0.183 Uiso 0.5 1 calc R . P G 2
H15U H 0.879552 0.663079 0.551060 0.183 Uiso 0.5 1 calc R . P G 2
O1I O 0.3017(3) 0.5300(3) 0.5145(3) 0.044(2) Uani 1 1 d . . . . .
Cl1I Cl 0.3825(3) 0.4115(3) 0.61291(19) 0.0561(18) Uani 0.6 1 d . . P H 1
Cl4I Cl 0.4634(3) 0.4289(4) 0.6778(4) 0.060(3) Uani 0.5 1 d . . P . .
O4I O 0.5281(3) 0.5834(3) 0.6857(3) 0.045(2) Uani 1 1 d . . . . .
O5I O 0.3768(2) 0.3272(3) 0.4781(2) 0.043(2) Uani 1 1 d . . . . .
Cl2I Cl 0.5269(5) 0.3134(6) 0.4373(7) 0.050(4) Uani 0.4 1 d . . P I 2
O8I O 0.6087(2) 0.3818(3) 0.6428(2) 0.043(2) Uani 1 1 d . . . . .
C1N C 0.2399(4) 0.3720(5) 0.6896(4) 0.053(4) Uani 1 1 d . . . . .
C2N C 0.1659(7) 0.3879(7) 0.7152(8) 0.139(10) Uani 1 1 d . . . . .
H2NA H 0.136947 0.370783 0.715324 0.209 Uiso 1 1 calc R . . . .
H2NB H 0.178117 0.395040 0.745974 0.209 Uiso 1 1 calc R . . . .
H2NC H 0.160983 0.418004 0.698564 0.209 Uiso 1 1 calc R . . . .
C3N C 0.1792(5) 0.3154(6) 0.6746(5) 0.066(4) Uani 1 1 d . . . . .
H3NA H 0.147941 0.311347 0.681923 0.099 Uiso 1 1 calc R . . . .
H3NB H 0.179394 0.317331 0.642218 0.099 Uiso 1 1 calc R . . . .
H3NC H 0.197568 0.287864 0.686029 0.099 Uiso 1 1 calc R . . . .
C4N C 0.4866(5) 0.3935(5) 0.8473(4) 0.051(4) Uani 1 1 d . . . . .
C5N C 0.5176(7) 0.3869(9) 0.9247(6) 0.128(9) Uani 1 1 d . . . . .
H5NA H 0.506332 0.379098 0.953247 0.192 Uiso 1 1 calc R . . . .
H5NB H 0.541197 0.363884 0.918594 0.192 Uiso 1 1 calc R . . . .
H5NC H 0.530271 0.419490 0.925996 0.192 Uiso 1 1 calc R . . . .
C6N C 0.4377(8) 0.3624(12) 0.9025(7) 0.186(15) Uani 1 1 d . . . . .
H6NA H 0.440018 0.358789 0.934995 0.278 Uiso 1 1 calc R . . . .
H6NB H 0.411790 0.383198 0.892772 0.278 Uiso 1 1 calc R . . . .
H6NC H 0.433161 0.330756 0.888467 0.278 Uiso 1 1 calc R . . . .
C7N C 0.2416(3) 0.2117(4) 0.4564(3) 0.030(3) Uani 1 1 d . . . . .
C8N C 0.1665(4) 0.1776(5) 0.4525(4) 0.051(4) Uani 1 1 d . . . . .
H8NA H 0.150935 0.148020 0.441797 0.077 Uiso 1 1 calc R . . . .
H8NB H 0.164399 0.181113 0.484518 0.077 Uiso 1 1 calc R . . . .
H8NC H 0.152170 0.205260 0.436636 0.077 Uiso 1 1 calc R . . . .
C9N C 0.2283(5) 0.1334(5) 0.4225(5) 0.062(4) Uani 1 1 d . . . . .
H9NA H 0.202606 0.111249 0.416799 0.093 Uiso 1 1 calc R . . . .
H9NB H 0.239230 0.142656 0.394098 0.093 Uiso 1 1 calc R . . . .
H9NC H 0.252844 0.117584 0.441334 0.093 Uiso 1 1 calc R . . . .
C10N C 0.5670(6) 0.6877(7) 0.8254(6) 0.082(5) Uani 1 1 d . . . . .
C11N C 0.6278(10) 0.6850(14) 0.8796(9) 0.22(2) Uani 1 1 d . . . . .
H11A H 0.640394 0.703685 0.905515 0.336 Uiso 1 1 calc R . . . .
H11B H 0.620661 0.652434 0.888986 0.336 Uiso 1 1 calc R . . . .
H11C H 0.650209 0.683391 0.857820 0.336 Uiso 1 1 calc R . . . .
C12N C 0.5820(16) 0.7574(10) 0.8760(9) 0.26(2) Uani 1 1 d . . . . .
H12A H 0.602423 0.763995 0.902995 0.397 Uiso 1 1 calc R . . . .
H12B H 0.588447 0.779975 0.852482 0.397 Uiso 1 1 calc R . . . .
H12C H 0.550445 0.761197 0.882364 0.397 Uiso 1 1 calc R . . . .
C13N C 0.7420(6) 0.2160(6) 0.4799(7) 0.087(6) Uani 1 1 d . U . . .
C14N C 0.7889(9) 0.1671(12) 0.5263(7) 0.186(15) Uani 1 1 d . . . . .
H14V H 0.817024 0.148582 0.525986 0.279 Uiso 1 1 calc R . . . .
H14W H 0.792778 0.191435 0.549850 0.279 Uiso 1 1 calc R . . . .
H14X H 0.763980 0.145442 0.531864 0.279 Uiso 1 1 calc R . . . .
C15N C 0.8116(8) 0.1865(8) 0.4536(8) 0.135(9) Uani 1 1 d . . . . .
H15V H 0.836051 0.164547 0.464995 0.203 Uiso 1 1 calc R . . . .
H15W H 0.796993 0.174298 0.425238 0.203 Uiso 1 1 calc R . . . .
H15X H 0.824337 0.218439 0.449142 0.203 Uiso 1 1 calc R . . . .
C16N C 0.7292(4) 0.2926(4) 0.7411(4) 0.034(3) Uani 1 1 d . . . . .
C17N C 0.8045(4) 0.2635(5) 0.7647(4) 0.054(4) Uani 1 1 d . . . . .
H17A H 0.825485 0.262570 0.792094 0.080 Uiso 1 1 calc R . . . .
H17B H 0.797759 0.230586 0.754454 0.080 Uiso 1 1 calc R . . . .
H17C H 0.818552 0.281240 0.741681 0.080 Uiso 1 1 calc R . . . .
C18N C 0.7584(4) 0.3042(4) 0.8192(4) 0.038(3) Uani 1 1 d . . . . .
H18A H 0.786347 0.297143 0.838382 0.058 Uiso 1 1 calc R . . . .
H18B H 0.752973 0.338965 0.818643 0.058 Uiso 1 1 calc R . . . .
H18C H 0.732740 0.287824 0.830777 0.058 Uiso 1 1 calc R . . . .
O1O O 0.1576(3) 0.5450(3) 0.5212(3) 0.054(2) Uani 1 1 d . . . . .
O2O O 0.2661(2) 0.3481(3) 0.6705(2) 0.0370(19) Uani 1 1 d . . . . .
O3O O 0.4562(3) 0.3926(3) 0.8156(3) 0.043(2) Uani 1 1 d . . . . .
O4O O 0.5712(3) 0.6467(3) 0.8126(3) 0.044(2) Uani 1 1 d . . . . .
O5O O 0.2825(2) 0.2106(3) 0.4496(2) 0.0319(18) Uani 1 1 d . . . . .
O6O O 0.5190(3) 0.1706(3) 0.3665(3) 0.056(2) Uani 1 1 d . . . . .
O7O O 0.7127(3) 0.2194(3) 0.5047(3) 0.041(2) Uani 1 1 d . . . . .
O8O O 0.6933(2) 0.3136(3) 0.7462(2) 0.0326(18) Uani 1 1 d . . . . .
O0AA O 0.6107(16) 0.336(2) 0.4963(16) 0.20(3) Uani 0.5 1 d . . P A 1
O2I O 0.5207(11) 0.3066(14) 0.4303(11) 0.083(13) Uani 0.6 1 d . . P I 1
C1AA C 0.2129(10) 0.5228(13) 0.8183(11) 0.072(9) Uiso 0.5 1 d . . P D 2
H1AA H 0.219149 0.557274 0.824355 0.087 Uiso 0.5 1 calc R . P D 2
H1AB H 0.218536 0.505232 0.846837 0.087 Uiso 0.5 1 calc R . P D 2
O9I O 0.3690(18) 0.411(2) 0.595(3) 0.28(5) Uani 0.4 1 d . . P H 2
O10I O 0.477(2) 0.439(2) 0.6689(14) 0.22(3) Uani 0.5 1 d . . P . .
C86 C 0.510(3) 0.058(3) 0.817(3) 0.66(8) Uiso 1 1 d D . . . .
H86A H 0.519780 0.024334 0.820849 0.989 Uiso 1 1 calc R . . . .
H86B H 0.500357 0.064453 0.785911 0.989 Uiso 1 1 calc R . . . .
H86C H 0.534963 0.079251 0.827996 0.989 Uiso 1 1 calc R . . . .
C85 C 0.4695(19) 0.0665(12) 0.8449(18) 0.34(3) Uiso 1 1 d D . . . .
H85A H 0.477495 0.062401 0.877344 0.414 Uiso 1 1 calc R . . . .
H85B H 0.442286 0.047345 0.834524 0.414 Uiso 1 1 calc R . . . .
C15' C 0.9133(14) 0.6273(15) 0.5163(14) 0.103(13) Uiso 0.5 1 d . . P G 2
H15Y H 0.937704 0.651779 0.519581 0.124 Uiso 0.5 1 calc R . P G 2
H H 0.910343 0.617921 0.484466 0.124 Uiso 0.5 1 calc R . P G 2

loop_
_atom_site_aniso_label
_atom_site_aniso_U_11
_atom_site_aniso_U_22
_atom_site_aniso_U_33
_atom_site_aniso_U_23
_atom_site_aniso_U_13
_atom_site_aniso_U_12
Fe1 0.0199(8) 0.0354(10) 0.0187(8) -0.0029(7) 0.0111(7) 0.0000(7)
Cl1 0.0328(15) 0.053(2) 0.0523(18) 0.0020(15) 0.0174(14) 0.0122(14)
O1 0.021(2) 0.033(3) 0.024(3) 0.000(2) 0.012(2) -0.003(2)
N1 0.049(6) 0.049(7) 0.057(7) -0.001(6) 0.036(6) -0.002(5)
C1 0.020(4) 0.030(4) 0.018(4) 0.000(3) 0.010(3) -0.001(3)
Cl3I 0.072(7) 0.064(6) 0.038(5) -0.018(4) 0.016(5) -0.040(6)
Fe2 0.0225(8) 0.0355(10) 0.0221(8) -0.0014(7) 0.0121(7) 0.0016(7)
Cl2 0.0283(14) 0.063(2) 0.0444(17) 0.0027(15) 0.0216(13) -0.0082(14)
O2 0.019(2) 0.045(3) 0.025(3) 0.000(2) 0.013(2) -0.006(2)
N2 0.073(8) 0.112(11) 0.030(6) 0.011(7) 0.015(6) -0.006(8)
C2 0.016(3) 0.020(4) 0.021(4) -0.002(3) 0.011(3) 0.001(3)
Fe3 0.0200(8) 0.0335(10) 0.0158(8) -0.0024(7) 0.0094(7) 0.0013(7)
Cl3 0.0482(18) 0.078(2) 0.0275(15) 0.0013(15) 0.0070(14) 0.0145(16)
O3 0.017(2) 0.053(4) 0.020(3) -0.003(2) 0.012(2) -0.005(2)
N3 0.029(5) 0.036(6) 0.037(5) -0.002(4) 0.019(4) 0.003(4)
C3 0.019(4) 0.024(4) 0.027(4) 0.004(3) 0.009(3) 0.001(3)
Fe4 0.0255(8) 0.0316(10) 0.0223(8) -0.0006(7) 0.0097(7) -0.0005(7)
Cl4 0.0559(19) 0.060(2) 0.0433(17) -0.0134(15) 0.0223(16) -0.0172(16)
O4 0.017(2) 0.048(4) 0.025(3) -0.003(2) 0.013(2) -0.001(2)
N4 0.117(14) 0.151(17) 0.056(9) -0.034(10) -0.013(10) -0.042(12)
C4 0.016(3) 0.038(5) 0.020(4) 0.001(3) 0.011(3) -0.003(3)
Fe5 0.0190(8) 0.0321(10) 0.0333(9) -0.0048(8) 0.0139(7) -0.0006(7)
Cl5 0.0336(14) 0.0490(19) 0.0374(15) 0.0029(13) 0.0151(13) 0.0148(13)
O5 0.023(3) 0.054(4) 0.014(2) 0.001(2) 0.009(2) -0.003(2)
N5 0.052(7) 0.054(8) 0.100(11) 0.002(7) 0.020(7) 0.007(6)
C5 0.022(4) 0.032(5) 0.016(4) 0.001(3) 0.011(3) 0.007(3)
Fe6 0.0131(7) 0.0305(10) 0.0280(9) -0.0021(7) 0.0106(7) -0.0010(7)
Cl6 0.0535(18) 0.051(2) 0.0259(14) 0.0044(13) 0.0032(14) -0.0012(15)
O6 0.018(2) 0.039(3) 0.023(3) -0.008(2) 0.008(2) 0.001(2)
N6 0.038(5) 0.052(7) 0.020(5) 0.012(4) 0.000(4) 0.011(5)
C6 0.016(3) 0.029(4) 0.023(4) -0.005(3) 0.014(3) 0.000(3)
Fe7 0.0230(8) 0.0365(11) 0.0324(9) 0.0001(8) 0.0155(8) -0.0011(7)
Cl7 0.0238(12) 0.0453(18) 0.0342(14) -0.0012(12) 0.0190(12) -0.0092(12)
O7 0.023(2) 0.040(3) 0.016(2) -0.003(2) 0.006(2) 0.003(2)
C7 0.018(5) 0.028(6) 0.026(5) -0.001(5) 0.012(4) 0.006(4)
Fe8 0.0152(7) 0.0413(11) 0.0214(8) 0.0017(7) 0.0130(7) -0.0018(7)
Cl8 0.0419(16) 0.0449(19) 0.0374(15) -0.0069(13) 0.0102(13) -0.0067(13)
O8 0.026(3) 0.032(3) 0.019(2) 0.002(2) 0.009(2) 0.000(2)
C8 0.019(3) 0.034(5) 0.017(4) -0.004(3) 0.006(3) 0.004(3)
Fe9 0.0173(8) 0.0374(10) 0.0202(8) -0.0008(7) 0.0118(7) -0.0016(7)
O9 0.024(3) 0.029(3) 0.024(3) 0.000(2) 0.007(2) 0.002(2)
C9 0.022(4) 0.027(4) 0.022(4) -0.006(3) 0.012(3) 0.000(3)
Fe10 0.0206(8) 0.0502(12) 0.0254(9) 0.0029(8) 0.0165(7) -0.0004(8)
O10 0.019(2) 0.029(3) 0.034(3) -0.006(2) 0.011(2) 0.004(2)
C10 0.020(4) 0.032(5) 0.026(4) -0.001(3) 0.015(3) 0.000(3)
Fe11 0.0282(9) 0.0439(11) 0.0226(9) -0.0017(8) 0.0147(7) -0.0036(8)
O11 0.016(2) 0.026(3) 0.035(3) -0.006(2) 0.008(2) 0.000(2)
C11 0.018(3) 0.036(5) 0.014(3) -0.002(3) 0.013(3) 0.002(3)
Fe12 0.0169(7) 0.0310(10) 0.0202(8) -0.0009(7) 0.0120(7) 0.0002(7)
O12 0.011(2) 0.040(3) 0.023(3) -0.005(2) 0.011(2) -0.004(2)
C12 0.015(3) 0.037(5) 0.019(4) -0.006(3) 0.008(3) -0.007(3)
Fe13 0.0151(7) 0.0312(10) 0.0217(8) 0.0002(7) 0.0100(7) 0.0019(7)
O13 0.011(2) 0.040(3) 0.023(3) -0.005(2) 0.011(2) -0.004(2)
C13 0.021(3) 0.023(4) 0.021(4) 0.001(3) 0.015(3) 0.003(3)
Fe14 0.0137(7) 0.0286(10) 0.0211(8) -0.0010(7) 0.0096(7) -0.0017(6)
O14 0.016(2) 0.026(3) 0.035(3) -0.006(2) 0.008(2) 0.000(2)
C14 0.020(5) 0.029(6) 0.028(6) -0.001(5) 0.011(5) -0.002(4)
Fe15 0.0169(7) 0.0300(10) 0.0158(8) 0.0010(7) 0.0107(6) -0.0020(7)
O15 0.019(2) 0.029(3) 0.034(3) -0.006(2) 0.011(2) 0.004(2)
C15 0.014(3) 0.022(4) 0.024(4) -0.001(3) 0.012(3) 0.004(3)
Fe16 0.0148(7) 0.0395(11) 0.0188(8) 0.0014(7) 0.0095(7) -0.0013(7)
O16 0.024(3) 0.029(3) 0.024(3) 0.000(2) 0.007(2) 0.002(2)
C16 0.015(3) 0.022(4) 0.023(4) -0.005(3) 0.013(3) 0.001(3)
O17 0.026(3) 0.032(3) 0.019(2) 0.002(2) 0.009(2) 0.000(2)
C17 0.020(4) 0.029(4) 0.019(4) -0.004(3) 0.009(3) -0.003(3)
O18 0.023(2) 0.040(3) 0.016(2) -0.003(2) 0.006(2) 0.003(2)
C18 0.016(3) 0.025(4) 0.019(4) -0.003(3) 0.008(3) -0.004(3)
O19 0.018(2) 0.039(3) 0.023(3) -0.008(2) 0.008(2) 0.001(2)
C19 0.018(3) 0.021(4) 0.027(4) -0.004(3) 0.010(3) -0.003(3)
O20 0.023(3) 0.054(4) 0.014(2) 0.001(2) 0.009(2) -0.003(2)
C20 0.014(3) 0.027(4) 0.018(3) -0.006(3) 0.013(3) -0.003(3)
O21 0.017(2) 0.048(4) 0.025(3) -0.003(2) 0.013(2) -0.001(2)
C21 0.020(4) 0.033(5) 0.015(3) -0.003(3) 0.012(3) -0.001(3)
O22 0.017(2) 0.053(4) 0.020(3) -0.003(2) 0.012(2) -0.005(2)
C22 0.024(4) 0.025(4) 0.017(3) 0.001(3) 0.011(3) 0.005(3)
O23 0.019(2) 0.045(3) 0.025(3) 0.000(2) 0.013(2) -0.006(2)
C23 0.019(3) 0.028(4) 0.016(3) 0.001(3) 0.013(3) -0.001(3)
O24 0.021(2) 0.033(3) 0.024(3) 0.000(2) 0.012(2) -0.003(2)
C24 0.018(3) 0.028(4) 0.023(4) -0.002(3) 0.014(3) 0.002(3)
O25 0.019(2) 0.022(3) 0.028(3) -0.004(2) 0.013(2) -0.001(2)
C25 0.020(3) 0.014(4) 0.028(4) 0.000(3) 0.011(3) 0.000(3)
O26 0.025(4) 0.036(4) 0.011(3) 0.003(3) 0.006(3) -0.003(3)
C26 0.017(3) 0.024(4) 0.025(4) -0.004(3) 0.011(3) 0.002(3)
O27 0.019(2) 0.022(3) 0.028(3) -0.004(2) 0.013(2) -0.001(2)
C27 0.021(3) 0.018(4) 0.016(3) -0.001(3) 0.013(3) -0.001(3)
O28 0.019(2) 0.036(3) 0.024(3) -0.003(2) 0.012(2) -0.004(2)
C28 0.016(5) 0.034(7) 0.021(5) 0.004(5) 0.011(4) 0.001(4)
O29 0.024(3) 0.040(3) 0.012(2) -0.003(2) 0.005(2) 0.003(2)
C29 0.028(6) 0.041(7) 0.029(6) -0.015(5) 0.005(5) 0.005(5)
O30 0.018(2) 0.039(3) 0.026(3) 0.009(2) 0.012(2) -0.005(2)
C30 0.044(7) 0.065(10) 0.049(8) -0.017(7) -0.003(6) 0.027(7)
O31 0.020(2) 0.028(3) 0.031(3) 0.001(2) 0.014(2) -0.001(2)
C31 0.110(16) 0.22(3) 0.105(16) -0.003(16) 0.035(13) 0.133(18)
O32 0.021(3) 0.026(4) 0.026(4) 0.009(3) 0.011(3) -0.004(3)
C32 0.104(16) 0.28(3) 0.093(15) 0.008(18) 0.059(14) 0.12(2)
O33 0.020(2) 0.028(3) 0.031(3) 0.001(2) 0.014(2) -0.001(2)
C33 0.121(19) 0.21(3) 0.099(17) 0.020(19) 0.027(15) 0.05(2)
O34 0.018(2) 0.039(3) 0.026(3) 0.009(2) 0.012(2) -0.005(2)
C34 0.40(6) 0.17(3) 0.10(2) -0.05(2) -0.03(3) -0.07(3)
O35 0.024(3) 0.040(3) 0.012(2) -0.003(2) 0.005(2) 0.003(2)
C35 0.023(5) 0.042(7) 0.033(6) -0.009(5) 0.024(5) -0.001(5)
O36 0.019(2) 0.036(3) 0.024(3) -0.003(2) 0.012(2) -0.004(2)
C36 0.035(7) 0.079(11) 0.054(9) -0.015(8) 0.017(7) 0.007(7)
C37 0.046(8) 0.106(14) 0.053(9) -0.014(9) -0.006(7) 0.018(8)
C38 0.054(9) 0.093(14) 0.090(13) 0.017(10) 0.006(9) 0.026(9)
C39 0.080(13) 0.19(2) 0.091(15) 0.034(15) 0.005(12) 0.059(15)
C40 0.16(2) 0.21(3) 0.14(2) 0.07(2) -0.008(18) 0.08(2)
C41 0.031(6) 0.050(8) 0.025(6) -0.004(5) 0.020(5) -0.009(5)
C47 0.027(6) 0.039(7) 0.022(5) -0.006(5) 0.015(5) 0.001(5)
C48 0.064(9) 0.053(9) 0.045(8) -0.014(7) 0.032(7) 0.006(7)
C49 0.125(16) 0.093(14) 0.061(11) -0.033(10) 0.003(11) 0.023(12)
C50 0.16(2) 0.23(3) 0.070(14) -0.037(17) 0.014(15) 0.06(2)
C51 0.20(3) 0.44(6) 0.063(16) 0.00(3) 0.029(18) 0.11(4)
C52 0.099(17) 0.29(4) 0.099(18) 0.04(2) -0.018(15) -0.01(2)
C53 0.024(4) 0.025(4) 0.017(3) 0.001(3) 0.011(3) 0.005(3)
C54 0.021(3) 0.018(4) 0.016(3) -0.001(3) 0.013(3) -0.001(3)
C55 0.017(3) 0.024(4) 0.025(4) -0.004(3) 0.011(3) 0.002(3)
C56 0.020(3) 0.014(4) 0.028(4) 0.000(3) 0.011(3) 0.000(3)
C57 0.018(3) 0.028(4) 0.023(4) -0.002(3) 0.014(3) 0.002(3)
C58 0.019(3) 0.028(4) 0.016(3) 0.001(3) 0.013(3) -0.001(3)
C59 0.020(4) 0.033(5) 0.015(3) -0.003(3) 0.012(3) -0.001(3)
C60 0.014(3) 0.022(4) 0.024(4) -0.001(3) 0.012(3) 0.004(3)
C61 0.014(3) 0.027(4) 0.018(3) -0.006(3) 0.013(3) -0.003(3)
C62 0.018(3) 0.021(4) 0.027(4) -0.004(3) 0.010(3) -0.003(3)
C63 0.016(3) 0.025(4) 0.019(4) -0.003(3) 0.008(3) -0.004(3)
C64 0.020(4) 0.029(4) 0.019(4) -0.004(3) 0.009(3) -0.003(3)
C65 0.015(3) 0.022(4) 0.023(4) -0.005(3) 0.013(3) 0.001(3)
C66 0.025(5) 0.019(6) 0.020(5) -0.003(4) 0.004(4) 0.003(4)
C67 0.019(3) 0.034(5) 0.017(4) -0.004(3) 0.006(3) 0.004(3)
C68 0.021(3) 0.023(4) 0.021(4) 0.001(3) 0.015(3) 0.003(3)
C69 0.015(3) 0.037(5) 0.019(4) -0.006(3) 0.008(3) -0.007(3)
C70 0.018(3) 0.036(5) 0.014(3) -0.002(3) 0.013(3) 0.002(3)
C71 0.020(4) 0.032(5) 0.026(4) -0.001(3) 0.015(3) 0.000(3)
C72 0.022(4) 0.027(4) 0.022(4) -0.006(3) 0.012(3) 0.000(3)
C73 0.024(5) 0.024(6) 0.024(5) -0.003(4) 0.007(5) 0.000(4)
C74 0.020(4) 0.030(4) 0.018(4) 0.000(3) 0.010(3) -0.001(3)
C75 0.016(3) 0.029(4) 0.023(4) -0.005(3) 0.014(3) 0.000(3)
C76 0.022(4) 0.032(5) 0.016(4) 0.001(3) 0.011(3) 0.007(3)
C77 0.016(3) 0.038(5) 0.020(4) 0.001(3) 0.011(3) -0.003(3)
C78 0.019(4) 0.024(4) 0.027(4) 0.004(3) 0.009(3) 0.001(3)
C79 0.016(3) 0.020(4) 0.021(4) -0.002(3) 0.011(3) 0.001(3)
C80 0.027(5) 0.026(6) 0.019(5) -0.003(4) 0.008(5) 0.010(5)
C81 0.027(6) 0.024(6) 0.036(6) 0.007(5) 0.014(5) -0.006(5)
C87 0.029(6) 0.022(6) 0.030(6) 0.001(5) 0.014(5) 0.000(5)
C88 0.055(8) 0.030(7) 0.059(8) 0.002(6) 0.041(7) -0.011(6)
C89 0.030(7) 0.070(11) 0.157(18) 0.057(11) 0.001(9) -0.011(7)
C90 0.069(15) 0.16(3) 0.44(6) 0.16(3) 0.02(2) -0.023(16)
C91 0.24(4) 0.11(2) 0.29(4) 0.01(2) 0.15(4) -0.03(2)
C92 0.133(19) 0.13(2) 0.15(2) -0.015(16) 0.084(17) -0.041(16)
C99 0.029(5) 0.021(6) 0.025(5) 0.000(4) 0.023(5) 0.002(4)
C105 0.013(4) 0.022(5) 0.018(4) -0.006(3) 0.012(4) 0.000(4)
C106 0.012(3) 0.022(4) 0.020(3) -0.001(3) 0.015(3) 0.001(3)
C107 0.015(3) 0.021(4) 0.023(3) -0.004(3) 0.011(3) -0.002(3)
C108 0.017(5) 0.019(5) 0.018(4) 0.003(3) 0.008(4) -0.001(4)
C109 0.015(3) 0.021(4) 0.023(3) -0.004(3) 0.011(3) -0.002(3)
C110 0.012(3) 0.022(4) 0.020(3) -0.001(3) 0.015(3) 0.001(3)
C111 0.017(5) 0.023(6) 0.013(5) -0.008(4) 0.009(4) 0.001(4)
C112 0.017(3) 0.024(4) 0.022(3) 0.002(3) 0.010(3) -0.001(3)
C113 0.018(3) 0.023(4) 0.020(3) -0.002(2) 0.014(3) 0.000(3)
C114 0.021(3) 0.026(4) 0.016(3) 0.002(2) 0.016(3) 0.004(3)
C115 0.017(3) 0.028(4) 0.017(3) -0.002(3) 0.011(3) -0.001(3)
C116 0.016(3) 0.022(4) 0.019(3) -0.001(2) 0.014(3) -0.003(3)
C117 0.018(3) 0.016(4) 0.024(3) -0.001(2) 0.015(3) 0.002(2)
C118 0.014(3) 0.030(4) 0.020(4) -0.003(3) 0.011(3) 0.001(3)
C119 0.014(4) 0.033(4) 0.011(4) 0.002(4) 0.009(4) -0.003(3)
C120 0.015(3) 0.032(4) 0.012(3) 0.003(3) 0.006(3) -0.004(3)
C121 0.018(3) 0.025(4) 0.018(3) 0.003(3) 0.013(3) -0.001(3)
C122 0.025(5) 0.025(4) 0.010(4) 0.007(4) 0.013(4) 0.003(4)
C123 0.018(3) 0.025(4) 0.018(3) 0.003(3) 0.013(3) -0.001(3)
C124 0.015(3) 0.032(4) 0.012(3) 0.003(3) 0.006(3) -0.004(3)
C125 0.014(3) 0.030(4) 0.020(4) -0.003(3) 0.011(3) 0.001(3)
C126 0.017(3) 0.024(4) 0.022(3) 0.002(3) 0.010(3) -0.001(3)
C127 0.018(3) 0.016(4) 0.024(3) -0.001(2) 0.015(3) 0.002(2)
C128 0.016(3) 0.022(4) 0.019(3) -0.001(2) 0.014(3) -0.003(3)
C129 0.017(3) 0.028(4) 0.017(3) -0.002(3) 0.011(3) -0.001(3)
C130 0.021(3) 0.026(4) 0.016(3) 0.002(2) 0.016(3) 0.004(3)
C131 0.018(3) 0.023(4) 0.020(3) -0.002(2) 0.014(3) 0.000(3)
C132 0.016(5) 0.030(6) 0.026(5) 0.000(5) 0.009(4) 0.003(4)
C133 0.016(5) 0.040(7) 0.013(5) -0.007(4) 0.004(4) -0.003(4)
C134 0.013(5) 0.049(7) 0.020(5) 0.002(5) -0.001(4) -0.004(5)
C135 0.023(5) 0.048(8) 0.029(6) -0.002(5) 0.009(5) -0.005(5)
C136 0.024(6) 0.057(8) 0.031(6) -0.004(6) 0.002(5) 0.002(5)
C137 0.018(6) 0.091(11) 0.044(8) 0.006(7) 0.007(6) -0.013(6)
C138 0.034(8) 0.146(17) 0.081(12) 0.028(11) 0.004(8) -0.029(9)
C139 0.026(5) 0.031(7) 0.027(6) 0.006(5) 0.021(5) -0.003(5)
C140 0.028(6) 0.052(8) 0.024(6) 0.009(5) 0.007(5) -0.005(5)
C141 0.033(6) 0.075(10) 0.024(6) 0.004(6) 0.002(5) -0.010(6)
C142 0.060(9) 0.085(11) 0.036(7) 0.016(7) -0.022(7) -0.012(8)
C143 0.063(11) 0.18(2) 0.063(11) 0.025(12) -0.032(9) -0.041(12)
C144 0.15(2) 0.22(3) 0.074(14) 0.030(16) -0.073(15) -0.05(2)
C145 0.015(5) 0.039(7) 0.015(5) 0.002(4) 0.010(4) 0.003(4)
C146 0.021(5) 0.034(7) 0.020(5) 0.008(5) 0.003(4) -0.005(5)
C147 0.036(6) 0.056(8) 0.019(6) 0.006(5) 0.005(5) -0.007(6)
C148 0.044(7) 0.060(9) 0.016(5) 0.010(5) 0.010(5) -0.005(6)
C149 0.058(9) 0.097(12) 0.026(7) 0.011(7) -0.016(7) -0.021(8)
C150 0.090(12) 0.18(2) 0.019(7) 0.036(10) -0.030(8) -0.046(13)
C151 0.013(5) 0.054(8) 0.023(6) 0.003(5) 0.010(4) 0.000(5)
O1I 0.040(5) 0.047(5) 0.045(5) 0.004(4) 0.012(4) 0.001(4)
Cl1I 0.066(5) 0.067(4) 0.034(3) 0.000(3) 0.001(3) -0.001(4)
Cl4I 0.035(3) 0.056(5) 0.094(8) -0.005(5) 0.022(4) -0.013(3)
O4I 0.055(5) 0.046(5) 0.036(5) -0.003(4) 0.011(4) -0.005(4)
O5I 0.030(4) 0.070(6) 0.031(4) -0.007(4) 0.013(4) 0.002(4)
Cl2I 0.023(5) 0.058(7) 0.065(9) -0.013(6) -0.006(5) 0.022(5)
O8I 0.029(4) 0.067(6) 0.034(4) -0.011(4) 0.007(4) 0.010(4)
C1N 0.046(8) 0.081(11) 0.038(7) 0.011(7) 0.033(7) 0.010(7)
C2N 0.143(19) 0.100(17) 0.20(2) -0.067(16) 0.131(19) -0.034(14)
C3N 0.049(8) 0.088(13) 0.067(10) 0.004(9) 0.031(8) -0.010(8)
C4N 0.054(8) 0.064(10) 0.036(7) 0.007(7) 0.002(7) -0.008(7)
C5N 0.116(17) 0.21(3) 0.053(11) 0.028(13) -0.039(12) -0.031(16)
C6N 0.105(18) 0.38(5) 0.074(15) 0.06(2) 0.038(14) -0.03(2)
C7N 0.023(6) 0.040(7) 0.029(6) 0.003(5) 0.012(5) -0.010(5)
C8N 0.038(7) 0.070(10) 0.046(8) -0.008(7) 0.007(6) -0.013(7)
C9N 0.047(8) 0.064(10) 0.079(11) -0.034(8) 0.022(8) -0.008(7)
C10N 0.096(13) 0.096(15) 0.056(10) -0.006(10) 0.008(10) -0.002(11)
C11N 0.14(2) 0.38(5) 0.13(2) -0.11(3) -0.07(2) 0.08(3)
C12N 0.56(8) 0.11(2) 0.11(2) -0.049(19) 0.01(3) -0.06(3)
C13N 0.074(12) 0.068(12) 0.122(16) -0.007(11) 0.016(12) 0.022(10)
C14N 0.17(2) 0.32(4) 0.078(15) 0.07(2) 0.020(16) 0.13(3)
C15N 0.14(2) 0.14(2) 0.14(2) 0.042(16) 0.080(17) 0.053(17)
C16N 0.038(7) 0.036(7) 0.031(6) 0.006(5) 0.021(6) 0.007(5)
C17N 0.042(7) 0.084(11) 0.037(7) 0.003(7) 0.012(6) 0.024(7)
C18N 0.045(7) 0.032(7) 0.040(7) -0.004(5) 0.009(6) 0.004(6)
O1O 0.076(6) 0.046(6) 0.044(5) -0.014(4) 0.027(5) -0.010(5)
O2O 0.026(4) 0.057(6) 0.029(4) -0.002(4) 0.008(4) -0.004(4)
O3O 0.034(4) 0.049(6) 0.050(5) -0.008(4) 0.018(4) 0.002(4)
O4O 0.039(5) 0.035(5) 0.061(6) -0.004(4) 0.013(4) 0.002(4)
O5O 0.027(4) 0.044(5) 0.026(4) -0.002(3) 0.012(3) 0.004(3)
O6O 0.046(5) 0.055(6) 0.070(6) 0.009(5) 0.010(5) 0.015(4)
O7O 0.030(4) 0.059(6) 0.035(4) -0.008(4) 0.016(4) -0.003(4)
O8O 0.021(4) 0.042(5) 0.037(4) 0.000(4) 0.015(3) 0.005(3)
O0AA 0.10(3) 0.36(7) 0.13(4) 0.10(4) -0.03(3) 0.06(4)
O2I 0.059(17) 0.17(3) 0.025(12) -0.001(14) 0.005(11) -0.058(14)
O9I 0.10(4) 0.14(5) 0.57(14) -0.06(7) -0.12(6) 0.01(3)
O10I 0.31(7) 0.30(6) 0.05(2) 0.01(3) -0.05(3) 0.06(5)

loop_
_atom_type_symbol
_atom_type_description
_atom_type_scat_dispersion_real
_atom_type_scat_dispersion_imag
_atom_type_scat_source
C C 0.0181 0.0091 'International Tables Vol C Tables 4.2.6.8 and 6.1.1.4'
H H 0.0000 0.0000 'International Tables Vol C Tables 4.2.6.8 and 6.1.1.4'
Cl Cl 0.3639 0.7018 'International Tables Vol C Tables 4.2.6.8 and 6.1.1.4'
Fe Fe -1.1336 3.1974 'International Tables Vol C Tables 4.2.6.8 and 6.1.1.4'
O O 0.0492 0.0322 'International Tables Vol C Tables 4.2.6.8 and 6.1.1.4'
N N 0.0311 0.0180 'International Tables Vol C Tables 4.2.6.8 and 6.1.1.4'

loop_
_geom_angle_atom_site_label_1
_geom_angle_atom_site_label_2
_geom_angle_atom_site_label_3
_geom_angle
_geom_angle_site_symmetry_1
_geom_angle_site_symmetry_3
O5 Fe1 Cl1 106.9(2) . .
O5 Fe1 O35 91.4(3) . 3_666
O5 Fe1 O36 141.5(3) . 3_666
O6 Fe1 Cl1 106.0(2) . .
O6 Fe1 O5 83.5(3) . .
O6 Fe1 O35 146.7(3) . 3_666
O6 Fe1 O36 81.3(3) . 3_666
O35 Fe1 Cl1 107.0(2) 3_666 .
O35 Fe1 O36 82.6(3) 3_666 3_666
O36 Fe1 Cl1 111.2(2) 3_666 .
C3 O1 Fe7 136.0(6) . .
C3 O1 Fe8 111.2(6) . .
Fe8 O1 Fe7 101.4(3) . .
C1N N1 C2N 123.2(13) . .
C1N N1 C3N 121.3(11) . .
C3N N1 C2N 115.1(12) . .
C2 C1 H1 118.4 . .
C6 C1 H1 118.4 . .
C6 C1 C2 123.2(9) . .
O6 Fe2 O25 178.1(3) . 3_666
O6 Fe2 O36 74.0(3) . 3_666
O6 Fe2 O1I 91.0(3) . .
O7 Fe2 O6 104.8(3) . .
O7 Fe2 O25 73.3(3) . 3_666
O7 Fe2 O36 178.6(3) . 3_666
O7 Fe2 O1I 91.6(3) . .
O25 Fe2 O1I 89.6(3) 3_666 .
O36 Fe2 O25 107.8(3) 3_666 3_666
O36 Fe2 O1I 89.2(3) 3_666 .
O1O Fe2 O6 90.9(3) . .
O1O Fe2 O7 89.9(3) . .
O1O Fe2 O25 88.6(3) . 3_666
O1O Fe2 O36 89.4(3) . 3_666
O1O Fe2 O1I 177.3(3) . .
C4 O2 Fe8 110.6(6) . .
C4 O2 Fe10 109.4(6) . 3_666
Fe8 O2 Fe10 139.2(3) . 3_666
C4N N2 C5N 121.4(14) . .
C4N N2 C6N 122.6(14) . .
C5N N2 C6N 115.0(14) . .
C1 C2 C28 122.2(8) . .
C3 C2 C1 117.0(9) . .
C3 C2 C28 120.8(8) . .
O7 Fe3 Cl2 104.6(2) . .
O7 Fe3 O8 84.1(3) . .
O7 Fe3 O25 80.9(3) . 3_666
O7 Fe3 O26 147.5(3) . 3_666
O8 Fe3 Cl2 107.2(2) . .
O8 Fe3 O26 91.2(3) . 3_666
O25 Fe3 Cl2 111.4(2) 3_666 .
O25 Fe3 O8 140.9(3) 3_666 .
O25 Fe3 O26 82.8(3) 3_666 3_666
O26 Fe3 Cl2 107.5(2) 3_666 .
C5 O3 Fe10 111.8(5) . 3_666
C7N N3 C8N 119.3(9) . .
C7N N3 C9N 123.5(9) . .
C9N N3 C8N 117.2(10) . .
O1 C3 C2 125.2(9) . .
O1 C3 C4 113.6(8) . .
C2 C3 C4 121.2(9) . .
O8 Fe4 O17 92.6(3) . .
O8 Fe4 Cl1I 87.6(3) . .
O8 Fe4 O9I 76.7(14) . .
O9 Fe4 O8 82.6(3) . .
O9 Fe4 O16 101.6(3) . .
O9 Fe4 O17 175.2(3) . .
O9 Fe4 Cl1I 91.6(3) . .
O9 Fe4 O2O 91.6(3) . .
O9 Fe4 O9I 101.3(17) . .
O16 Fe4 O8 175.5(3) . .
O16 Fe4 O17 83.2(3) . .
O16 Fe4 Cl1I 90.6(3) . .
O16 Fe4 O2O 94.1(3) . .
O16 Fe4 O9I 100.7(14) . .
O17 Fe4 Cl1I 88.7(3) . .
O17 Fe4 O9I 77.9(17) . .
O2O Fe4 O8 87.5(3) . .
O2O Fe4 O17 87.7(3) . .
O2O Fe4 Cl1I 173.7(3) . .
O2O Fe4 O9I 158.0(15) . .
C10 O4 Fe11 112.2(6) . 3_666
C10N N4 C11N 120(2) . .
C10N N4 C12N 123(2) . .
C11N N4 C12N 115(2) . .
O2 C4 C3 118.5(8) . .
O2 C4 C5 122.4(9) . .
C5 C4 C3 119.1(8) . .
O10 Fe5 O14 178.1(3) . .
O10 Fe5 O15 99.8(3) . .
O10 Fe5 Cl4I 89.8(3) . .
O11 Fe5 O10 80.5(3) . .
O11 Fe5 O14 99.1(3) . .
O11 Fe5 O15 177.2(3) . .
O11 Fe5 Cl4I 88.7(3) . .
O14 Fe5 O15 80.5(3) . .
O14 Fe5 Cl4I 88.3(3) . .
O15 Fe5 Cl4I 88.4(3) . .
O3O Fe5 O10 87.9(3) . .
O3O Fe5 O11 93.0(3) . .
O3O Fe5 O14 94.0(3) . .
O3O Fe5 O15 89.9(3) . .
O3O Fe5 Cl4I 176.9(3) . .
Fe1 O5 Fe11 142.2(3) . 3_666
C11 O5 Fe1 108.0(6) . .
C11 O5 Fe11 108.5(6) . 3_666
C13N N5 C14N 117.4(16) . .
C13N N5 C15N 124.6(17) . .
C14N N5 C15N 117.7(16) . .
C4 C5 O3 115.2(8) . .
C6 C5 O3 122.4(8) . .
C6 C5 C4 122.3(9) . .
O11 Fe6 Cl3 105.8(2) . .
O11 Fe6 O12 83.2(3) . .
O11 Fe6 O31 142.0(3) . .
O11 Fe6 O32 93.2(3) . .
O12 Fe6 Cl3 104.4(2) . .
O12 Fe6 O32 150.2(3) . .
O31 Fe6 Cl3 111.8(2) . .
O31 Fe6 O12 82.4(3) . .
O31 Fe6 O32 82.4(3) . .
O32 Fe6 Cl3 105.0(2) . .
Fe1 O6 Fe2 103.1(3) . .
C12 O6 Fe1 111.8(6) . .
C12 O6 Fe2 136.5(6) . .
C16N N6 C17N 120.2(9) . .
C16N N6 C18N 121.0(9) . .
C17N N6 C18N 118.8(9) . .
C1 C6 C7 123.4(8) . .
C5 C6 C1 117.1(9) . .
C5 C6 C7 119.5(9) . .
O1 Fe7 O30 74.7(3) . .
O1 Fe7 O31 177.5(3) . .
O1 Fe7 O4I 92.3(3) . .
O12 Fe7 O1 104.4(3) . .
O12 Fe7 O30 179.1(3) . .
O12 Fe7 O31 75.3(2) . .
O12 Fe7 O4I 90.7(3) . .
O30 Fe7 O31 105.6(3) . .
O30 Fe7 O4I 89.5(3) . .
O31 Fe7 O4I 90.2(3) . .
O4O Fe7 O1 89.5(3) . .
O4O Fe7 O12 91.1(3) . .
O4O Fe7 O30 88.7(3) . .
O4O Fe7 O31 88.0(3) . .
O4O Fe7 O4I 177.1(3) . .
Fe3 O7 Fe2 103.4(3) . .
C17 O7 Fe2 138.3(6) . .
C17 O7 Fe3 110.7(6) . .
C6 C7 H7 106.2 . .
C6 C7 C29 112.7(8) . .
C9 C7 C6 111.2(8) . .
C9 C7 H7 106.2 . .
C9 C7 C29 113.8(8) . .
C29 C7 H7 106.2 . .
O1 Fe8 Cl4 103.9(2) . .
O1 Fe8 O29 149.7(3) . .
O2 Fe8 O1 83.6(3) . .
O2 Fe8 Cl4 110.8(2) . .
O2 Fe8 O29 91.4(3) . .
O2 Fe8 O30 139.4(3) . .
O29 Fe8 Cl4 105.8(2) . .
O30 Fe8 O1 81.8(3) . .
O30 Fe8 Cl4 109.3(2) . .
O30 Fe8 O29 82.9(3) . .
Fe3 O8 Fe4 142.8(4) . .
C18 O8 Fe3 106.9(5) . .
C18 O8 Fe4 108.5(5) . .
C9 C8 H8 117.3 . .
C9 C8 C13 125.4(9) . .
C13 C8 H8 117.3 . .
O18 Fe9 O27 73.2(3) . 3_666
O18 Fe9 O28 179.2(3) . 3_666
O18 Fe9 O5I 90.6(3) . .
O19 Fe9 O18 106.2(3) . .
O19 Fe9 O27 178.2(3) . 3_666
O19 Fe9 O28 74.2(3) . 3_666
O19 Fe9 O5I 93.1(3) . .
O27 Fe9 O5I 88.6(3) 3_666 .
O28 Fe9 O27 106.5(3) 3_666 3_666
O28 Fe9 O5I 88.6(3) 3_666 .
O5O Fe9 O18 91.6(3) . .
O5O Fe9 O19 89.3(3) . .
O5O Fe9 O27 89.0(3) . 3_666
O5O Fe9 O28 89.2(3) . 3_666
O5O Fe9 O5I 176.2(3) . .
C19 O9 Fe4 113.4(6) . .
C8 C9 C7 122.5(9) . .
C8 C9 C10 118.9(9) . .
C10 C9 C7 118.6(9) . .
O2 Fe10 Cl2I 90.2(5) 3_666 .
O2 Fe10 O2I 86.9(9) 3_666 .
O3 Fe10 O2 80.9(3) 3_666 3_666
O3 Fe10 O21 99.5(3) 3_666 .
O3 Fe10 Cl2I 90.5(5) 3_666 .
O3 Fe10 O6O 88.0(3) 3_666 .
O3 Fe10 O2I 93.6(9) 3_666 .
O20 Fe10 O2 98.4(3) . 3_666
O20 Fe10 O3 179.2(3) . 3_666
O20 Fe10 O21 81.2(3) . .
O20 Fe10 Cl2I 89.8(5) . .
O20 Fe10 O6O 91.7(3) . .
O20 Fe10 O2I 86.7(9) . .
O21 Fe10 O2 179.4(3) . 3_666
O21 Fe10 Cl2I 90.3(5) . .
O21 Fe10 O2I 93.5(9) . .
O6O Fe10 O2 90.1(3) . 3_666
O6O Fe10 O21 89.5(3) . .
O6O Fe10 Cl2I 178.4(4) . .
O6O Fe10 O2I 176.4(9) . .
C24 O10 Fe5 112.1(5) . .
O4 C10 C9 124.8(9) . .
O4 C10 C11 118.8(9) . .
C11 C10 C9 116.4(9) . .
O4 Fe11 Cl3I 91.1(3) 3_666 .
O4 Fe11 O5 82.4(3) 3_666 3_666
O4 Fe11 O23 175.9(3) 3_666 .
O4 Fe11 O7O 90.2(3) 3_666 .
O4 Fe11 O0AA 92.8(12) 3_666 .
O5 Fe11 Cl3I 87.3(3) 3_666 .
O5 Fe11 O0AA 83.4(14) 3_666 .
O22 Fe11 Cl3I 91.3(3) . .
O22 Fe11 O4 100.5(3) . 3_666
O22 Fe11 O5 176.8(3) . 3_666
O22 Fe11 O23 83.4(3) . .
O22 Fe11 O7O 93.1(3) . .
O22 Fe11 O0AA 95.0(14) . .
O23 Fe11 Cl3I 87.7(3) . .
O23 Fe11 O5 93.6(3) . 3_666
O23 Fe11 O0AA 85.7(12) . .
O7O Fe11 Cl3I 175.1(3) . .
O7O Fe11 O5 88.2(3) . 3_666
O7O Fe11 O23 90.6(3) . .
O7O Fe11 O0AA 170.6(14) . .
Fe6 O11 Fe5 138.6(3) . .
C25 O11 Fe5 111.7(5) . .
C25 O11 Fe6 109.1(6) . .
C10 C11 O5 117.9(9) . .
C12 C11 O5 118.1(9) . .
C12 C11 C10 124.0(9) . .
O23 Fe12 Cl5 107.4(2) . .
O23 Fe12 O24 83.5(3) . .
O23 Fe12 O34 140.9(3) . .
O23 Fe12 O35 93.1(3) . .
O24 Fe12 Cl5 105.2(2) . .
O24 Fe12 O35 148.7(3) . .
O34 Fe12 Cl5 111.3(2) . .
O34 Fe12 O24 81.0(3) . .
O34 Fe12 O35 82.5(3) . .
O35 Fe12 Cl5 105.4(2) . .
Fe6 O12 Fe7 100.4(3) . .
C26 O12 Fe6 110.7(6) . .
C26 O12 Fe7 135.1(6) . .
O6 C12 C13 124.0(9) . .
C11 C12 O6 114.9(8) . .
C11 C12 C13 121.1(9) . .
O13 Fe13 O24 107.0(3) . .
O13 Fe13 O33 74.0(2) . .
O13 Fe13 O34 178.5(3) . .
O13 Fe13 O8I 92.6(3) . .
O24 Fe13 O33 178.9(3) . .
O24 Fe13 O34 72.6(3) . .
O24 Fe13 O8I 91.3(3) . .
O33 Fe13 O34 106.3(3) . .
O33 Fe13 O8I 88.6(3) . .
O34 Fe13 O8I 88.9(3) . .
O8O Fe13 O13 88.5(3) . .
O8O Fe13 O24 92.2(3) . .
O8O Fe13 O33 87.9(3) . .
O8O Fe13 O34 90.1(3) . .
O8O Fe13 O8I 175.9(3) . .
Fe14 O13 Fe13 102.3(3) . .
C55 O13 Fe13 134.2(6) . .
C55 O13 Fe14 113.8(5) . .
C8 C13 C14 125.3(9) . .
C12 C13 C8 113.9(9) . .
C12 C13 C14 120.7(9) . .
O13 Fe14 Cl6 106.9(2) . .
O13 Fe14 O14 81.9(3) . .
O13 Fe14 O32 148.1(3) . .
O13 Fe14 O33 82.0(3) . .
O14 Fe14 Cl6 109.7(2) . .
O14 Fe14 O32 93.4(3) . .
O14 Fe14 O33 141.2(3) . .
O32 Fe14 Cl6 104.5(2) . .
O33 Fe14 Cl6 108.7(2) . .
O33 Fe14 O32 82.3(3) . .
Fe14 O14 Fe5 138.9(4) . .
C56 O14 Fe5 110.2(5) . .
C56 O14 Fe14 110.9(5) . .
C13 C14 H14 107.3 . .
C13 C14 C16 110.6(8) . .
C13 C14 C35 112.5(9) . .
C16 C14 H14 107.3 . .
C35 C14 H14 107.3 . .
C35 C14 C16 111.5(8) . .
O17 Fe15 Cl7 110.2(2) 3_666 .
O17 Fe15 O18 83.3(3) 3_666 3_666
O17 Fe15 O26 93.0(3) 3_666 .
O18 Fe15 Cl7 105.5(2) 3_666 .
O18 Fe15 O26 148.3(3) 3_666 .
O26 Fe15 Cl7 105.3(2) . .
O27 Fe15 Cl7 107.7(2) . .
O27 Fe15 O17 141.6(3) . 3_666
O27 Fe15 O18 81.0(3) . 3_666
O27 Fe15 O26 82.8(3) . .
C57 O15 Fe5 111.6(6) . .
C16 C15 H15 118.8 . .
C20 C15 H15 118.8 . .
C20 C15 C16 122.5(9) . .
O19 Fe16 Cl8 107.5(2) 3_666 .
O19 Fe16 O29 148.0(3) 3_666 .
O20 Fe16 Cl8 108.0(2) 3_666 .
O20 Fe16 O19 83.0(3) 3_666 3_666
O20 Fe16 O28 140.4(3) 3_666 .
O20 Fe16 O29 91.9(3) 3_666 .
O28 Fe16 Cl8 111.4(2) . .
O28 Fe16 O19 81.7(3) . 3_666
O28 Fe16 O29 82.5(3) . .
O29 Fe16 Cl8 104.2(2) . .
C62 O16 Fe4 111.6(6) . .
C15 C16 C14 121.9(8) . .
C17 C16 C14 120.5(9) . .
C17 C16 C15 117.6(9) . .
Fe15 O17 Fe4 142.6(4) 3_666 .
C63 O17 Fe4 107.8(5) . .
C63 O17 Fe15 109.2(6) . 3_666
O7 C17 C16 124.5(9) . .
O7 C17 C18 114.9(8) . .
C18 C17 C16 120.7(9) . .
Fe15 O18 Fe9 102.9(3) 3_666 .
C64 O18 Fe9 134.7(6) . .
C64 O18 Fe15 112.3(6) . 3_666
O8 C18 C19 118.3(8) . .
C17 C18 O8 119.0(8) . .
C17 C18 C19 122.6(9) . .
Fe16 O19 Fe9 101.9(3) 3_666 .
C69 O19 Fe9 135.8(6) . .
C69 O19 Fe16 111.4(5) . 3_666
O9 C19 C18 117.0(8) . .
O9 C19 C20 125.8(9) . .
C18 C19 C20 117.2(9) . .
Fe16 O20 Fe10 139.1(3) 3_666 .
C70 O20 Fe10 109.9(5) . .
C70 O20 Fe16 110.5(5) . 3_666
C15 C20 C19 119.5(9) . .
C15 C20 C21 121.5(8) . .
C19 C20 C21 118.8(9) . .
C71 O21 Fe10 111.2(6) . .
C20 C21 H21 106.5 . .
C23 C21 C20 110.5(7) . .
C23 C21 H21 106.5 . .
C23 C21 C41 113.8(8) . .
C41 C21 C20 112.5(8) . .
C41 C21 H21 106.5 . .
C76 O22 Fe11 112.1(6) . .
C23 C22 H22 118.0 . .
C23 C22 C27 124.0(9) . .
C27 C22 H22 118.0 . .
Fe12 O23 Fe11 141.8(3) . .
C77 O23 Fe11 107.4(6) . .
C77 O23 Fe12 110.1(6) . .
C22 C23 C21 122.6(9) . .
C24 C23 C21 119.4(9) . .
C24 C23 C22 117.9(9) . .
Fe12 O24 Fe13 103.4(3) . .
C78 O24 Fe12 111.2(5) . .
C78 O24 Fe13 135.7(6) . .
O10 C24 C25 116.5(8) . .
C23 C24 O10 123.9(9) . .
C23 C24 C25 119.4(9) . .
Fe3 O25 Fe2 101.7(3) 3_666 3_666
C107 O25 Fe2 135.7(6) . 3_666
C107 O25 Fe3 113.3(6) . 3_666
O11 C25 C24 119.0(8) . .
C26 C25 O11 121.5(8) . .
C26 C25 C24 119.5(9) . .
Fe3 O26 Fe15 137.3(3) 3_666 .
C108 O26 Fe3 110.0(5) . 3_666
C108 O26 Fe15 109.9(5) . .
C25 C26 O12 113.5(8) . .
C25 C26 C27 124.0(9) . .
C27 C26 O12 122.4(9) . .
Fe15 O27 Fe9 101.9(3) . 3_666
C109 O27 Fe9 136.3(5) . 3_666
C109 O27 Fe15 112.9(5) . .
C22 C27 C28 122.2(8) . .
C26 C27 C22 114.9(9) . .
C26 C27 C28 122.9(8) . .
Fe16 O28 Fe9 101.5(3) . 3_666
C114 O28 Fe9 137.6(6) . 3_666
C114 O28 Fe16 113.1(5) . .
C2 C28 H28 105.9 . .
C2 C28 C47 113.2(8) . .
C27 C28 C2 112.0(8) . .
C27 C28 H28 105.9 . .
C27 C28 C47 113.3(8) . .
C47 C28 H28 105.9 . .
Fe8 O29 Fe16 137.8(4) . .
C115 O29 Fe8 109.1(5) . .
C115 O29 Fe16 108.3(5) . .
C7 C29 H29A 109.5 . .
C7 C29 H29B 109.5 . .
C7 C29 C30 110.6(9) . .
H29A C29 H29B 108.1 . .
C30 C29 H29A 109.5 . .
C30 C29 H29B 109.5 . .
Fe8 O30 Fe7 101.6(3) . .
C116 O30 Fe7 139.5(6) . .
C116 O30 Fe8 113.4(6) . .
C29 C30 H30A 109.1 . .
C29 C30 H30B 109.1 . .
H30A C30 H30B 107.9 . .
C31 C30 C29 112.3(12) . .
C31 C30 H30A 109.1 . .
C31 C30 H30B 109.1 . .
Fe6 O31 Fe7 100.4(3) . .
C121 O31 Fe6 113.6(6) . .
C121 O31 Fe7 137.0(6) . .
C30 C31 H31A 109.2 . .
C30 C31 H31B 109.2 . .
C30 C31 C32 112.2(15) . .
H31A C31 H31B 107.9 . .
C32 C31 H31A 109.2 . .
C32 C31 H31B 109.2 . .
Fe6 O32 Fe14 138.8(3) . .
C122 O32 Fe6 109.5(6) . .
C122 O32 Fe14 108.3(5) . .
C31 C32 H32A 109.8 . .
C31 C32 H32B 109.8 . .
H32A C32 H32B 108.3 . .
C33 C32 C31 109(2) . .
C33 C32 H32A 109.8 . .
C33 C32 H32B 109.8 . .
Fe14 O33 Fe13 101.2(3) . .
C123 O33 Fe13 139.6(6) . .
C123 O33 Fe14 113.2(5) . .
C32 C33 H33A 108.5 . .
C32 C33 H33B 108.5 . .
C32 C33 C34 115(3) . .
H33A C33 H33B 107.5 . .
C34 C33 H33A 108.5 . .
C34 C33 H33B 108.5 . .
Fe12 O34 Fe13 102.0(3) . .
C128 O34 Fe12 115.3(5) . .
C128 O34 Fe13 134.8(6) . .
C33 C34 H34A 109.5 . .
C33 C34 H34B 109.5 . .
C33 C34 H34C 109.5 . .
H34A C34 H34B 109.5 . .
H34A C34 H34C 109.5 . .
H34B C34 H34C 109.5 . .
Fe1 O35 Fe12 137.3(4) 3_666 .
C129 O35 Fe1 110.6(5) . 3_666
C129 O35 Fe12 108.7(5) . .
C14 C35 H35A 109.2 . .
C14 C35 H35B 109.2 . .
H35A C35 H35B 107.9 . .
C36 C35 C14 112.2(9) . .
C36 C35 H35A 109.2 . .
C36 C35 H35B 109.2 . .
Fe1 O36 Fe2 100.6(3) 3_666 3_666
C130 O36 Fe1 113.2(6) . 3_666
C130 O36 Fe2 135.6(6) . 3_666
C35 C36 H36A 108.5 . .
C35 C36 H36B 108.5 . .
C35 C36 C37 114.9(11) . .
H36A C36 H36B 107.5 . .
C37 C36 H36A 108.5 . .
C37 C36 H36B 108.5 . .
C36 C37 H37A 108.9 . .
C36 C37 H37B 108.9 . .
H37A C37 H37B 107.8 . .
C38 C37 C36 113.2(13) . .
C38 C37 H37A 108.9 . .
C38 C37 H37B 108.9 . .
C37 C38 H38A 109.2 . .
C37 C38 H38B 109.2 . .
H38A C38 H38B 107.9 . .
C39 C38 C37 111.9(15) . .
C39 C38 H38A 109.2 . .
C39 C38 H38B 109.2 . .
C38 C39 H39A 109.7 . .
C38 C39 H39B 109.7 . .
C38 C39 C40 110(2) . .
H39A C39 H39B 108.2 . .
C40 C39 H39A 109.7 . .
C40 C39 H39B 109.7 . .
C39 C40 H40A 109.5 . .
C39 C40 H40B 109.5 . .
C39 C40 H40C 109.5 . .
H40A C40 H40B 109.5 . .
H40A C40 H40C 109.5 . .
H40B C40 H40C 109.5 . .
C21 C41 H41A 109.2 . .
C21 C41 H41B 109.2 . .
C21 C41 C42 111.9(9) . .
H41A C41 H41B 107.9 . .
C42 C41 H41A 109.2 . .
C42 C41 H41B 109.2 . .
C41 C42 H42A 109.8 . .
C41 C42 H42B 109.8 . .
C41 C42 H42C 107.9 . .
C41 C42 H42D 107.9 . .
C41 C42 C43 109.2(11) . .
H42A C42 H42B 108.3 . .
H42C C42 H42D 107.2 . .
C43 C42 H42A 109.8 . .
C43 C42 H42B 109.8 . .
C1AA C42 C41 117.4(16) . .
C1AA C42 H42C 107.9 . .
C1AA C42 H42D 107.9 . .
C42 C43 H43A 110.8 . .
C42 C43 H43B 110.8 . .
H43A C43 H43B 108.9 . .
C44 C43 C42 104.5(14) . .
C44 C43 H43A 110.8 . .
C44 C43 H43B 110.8 . .
C43 C44 H44A 109.5 . .
C43 C44 H44B 109.5 . .
H44A C44 H44B 108.1 . .
H44C C44 H44D 105.6 . .
C45 C44 C43 110.7(9) . .
C45 C44 H44A 109.5 . .
C45 C44 H44B 109.5 . .
C45 C44 H44C 104.4 . .
C45 C44 H44D 104.4 . .
C45 C44 C1AA 132(2) . .
C1AA C44 H44C 104.4 . .
C1AA C44 H44D 104.4 . .
C44 C45 H45A 109.5 . .
C44 C45 H45B 109.5 . .
C44 C45 C46 110.7(10) . .
H45A C45 H45B 108.1 . .
C46 C45 H45A 109.5 . .
C46 C45 H45B 109.5 . .
C45 C46 H46A 109.5 . .
C45 C46 H46B 109.5 . .
C45 C46 H46C 109.5 . .
H46A C46 H46B 109.5 . .
H46A C46 H46C 109.5 . .
H46B C46 H46C 109.5 . .
C28 C47 H47A 108.8 . .
C28 C47 H47B 108.8 . .
H47A C47 H47B 107.7 . .
C48 C47 C28 113.8(9) . .
C48 C47 H47A 108.8 . .
C48 C47 H47B 108.8 . .
C47 C48 H48A 108.7 . .
C47 C48 H48B 108.7 . .
H48A C48 H48B 107.6 . .
C49 C48 C47 114.4(12) . .
C49 C48 H48A 108.7 . .
C49 C48 H48B 108.7 . .
C48 C49 H49A 108.6 . .
C48 C49 H49B 108.6 . .
C48 C49 C50 114.5(15) . .
H49A C49 H49B 107.6 . .
C50 C49 H49A 108.6 . .
C50 C49 H49B 108.6 . .
C49 C50 H50A 109.0 . .
C49 C50 H50B 109.0 . .
H50A C50 H50B 107.8 . .
C51 C50 C49 113(2) . .
C51 C50 H50A 109.0 . .
C51 C50 H50B 109.0 . .
C50 C51 H51A 109.9 . .
C50 C51 H51B 109.9 . .
H51A C51 H51B 108.3 . .
C52 C51 C50 109(3) . .
C52 C51 H51A 109.9 . .
C52 C51 H51B 109.9 . .
C51 C52 H52A 109.5 . .
C51 C52 H52B 109.5 . .
C51 C52 H52C 109.5 . .
H52A C52 H52B 109.5 . .
H52A C52 H52C 109.5 . .
H52B C52 H52C 109.5 . .
C54 C53 H53 119.0 . .
C58 C53 H53 119.0 . .
C58 C53 C54 122.0(9) . .
C53 C54 C80 120.0(9) . .
C55 C54 C53 117.4(8) . .
C55 C54 C80 122.6(8) . .
O13 C55 C56 112.0(8) . .
C54 C55 O13 125.4(8) . .
C54 C55 C56 122.6(9) . .
O14 C56 C55 119.5(8) . .
O14 C56 C57 121.1(8) . .
C55 C56 C57 119.4(9) . .
O15 C57 C56 116.0(9) . .
C58 C57 O15 124.3(8) . .
C58 C57 C56 119.7(9) . .
C53 C58 C59 120.8(9) . .
C57 C58 C53 118.9(9) . .
C57 C58 C59 120.3(8) . .
C58 C59 H59 105.8 . .
C58 C59 C61 111.2(7) . .
C61 C59 H59 105.8 . .
C81 C59 C58 113.7(8) . .
C81 C59 H59 105.8 . .
C81 C59 C61 113.6(8) . .
C61 C60 H60 117.7 . .
C65 C60 H60 117.7 . .
C65 C60 C61 124.6(9) . .
C60 C61 C59 119.9(9) . .
C62 C61 C59 122.1(8) . .
C62 C61 C60 117.8(9) . .
O16 C62 C61 123.8(9) . .
O16 C62 C63 117.1(8) . .
C61 C62 C63 119.1(9) . .
O17 C63 C62 119.7(8) . .
O17 C63 C64 119.7(8) . .
C64 C63 C62 120.5(9) . .
O18 C64 C63 112.9(9) . .
O18 C64 C65 124.6(9) . .
C65 C64 C63 122.5(9) . .
C60 C65 C66 122.0(9) . .
C64 C65 C60 115.5(9) . .
C64 C65 C66 122.5(9) . .
C65 C66 H66 106.4 . .
C65 C66 C68 111.7(8) . .
C65 C66 C87 112.4(8) . .
C68 C66 H66 106.4 . .
C68 C66 C87 113.0(8) . .
C87 C66 H66 106.4 . .
C68 C67 H67 118.3 . .
C72 C67 H67 118.3 . .
C72 C67 C68 123.4(9) . .
C67 C68 C66 122.6(8) . .
C69 C68 C66 121.0(8) . .
C69 C68 C67 116.4(8) . .
O19 C69 C68 124.4(8) . .
O19 C69 C70 116.0(9) . .
C70 C69 C68 119.6(9) . .
C69 C70 O20 116.4(8) . .
C69 C70 C71 123.5(9) . .
C71 C70 O20 120.1(8) . .
O21 C71 C70 117.3(9) . .
O21 C71 C72 125.3(9) . .
C70 C71 C72 117.4(8) . .
C67 C72 C71 119.6(9) . .
C67 C72 C73 122.8(9) . .
C71 C72 C73 117.6(8) . .
C72 C73 H73 106.3 . .
C72 C73 C93 113.1(8) . .
C75 C73 C72 111.2(8) . .
C75 C73 H73 106.3 . .
C75 C73 C93 112.9(8) . .
C93 C73 H73 106.3 . .
C75 C74 H74 117.8 . .
C79 C74 H74 117.8 . .
C79 C74 C75 124.3(9) . .
C74 C75 C73 121.3(9) . .
C76 C75 C73 122.4(8) . .
C76 C75 C74 116.1(9) . .
C75 C76 O22 123.4(9) . .
C75 C76 C77 122.2(9) . .
C77 C76 O22 114.5(8) . .
O23 C77 C76 122.4(8) . .
O23 C77 C78 118.2(9) . .
C76 C77 C78 119.4(9) . .
O24 C78 C77 113.9(8) . .
O24 C78 C79 124.8(9) . .
C79 C78 C77 121.3(9) . .
C74 C79 C80 121.6(8) . .
C78 C79 C74 116.6(9) . .
C78 C79 C80 121.8(9) . .
C54 C80 H80 106.8 . .
C79 C80 C54 111.3(8) . .
C79 C80 H80 106.8 . .
C79 C80 C99 112.8(8) . .
C99 C80 C54 111.8(8) . .
C99 C80 H80 106.8 . .
C59 C81 H81A 108.8 . .
C59 C81 H81B 108.8 . .
C59 C81 C82 113.8(9) . .
H81A C81 H81B 107.7 . .
C82 C81 H81A 108.8 . .
C82 C81 H81B 108.8 . .
C81 C82 H82A 108.7 . .
C81 C82 H82B 108.7 . .
C81 C82 C83 114.0(11) . .
H82A C82 H82B 107.6 . .
C83 C82 H82A 108.7 . .
C83 C82 H82B 108.7 . .
C82 C83 H83A 108.5 . .
C82 C83 H83B 108.5 . .
H83A C83 H83B 107.5 . .
C84 C83 C82 115.2(16) . .
C84 C83 H83A 108.5 . .
C84 C83 H83B 108.5 . .
C83 C84 H84A 108.6 . .
C83 C84 H84B 108.6 . .
C83 C84 C85 115(3) . .
H84A C84 H84B 107.5 . .
C85 C84 H84A 108.6 . .
C85 C84 H84B 108.6 . .
C66 C87 H87A 108.6 . .
C66 C87 H87B 108.6 . .
H87A C87 H87B 107.6 . .
C88 C87 C66 114.5(9) . .
C88 C87 H87A 108.6 . .
C88 C87 H87B 108.6 . .
C87 C88 H88A 108.2 . .
C87 C88 H88B 108.2 . .
H88A C88 H88B 107.3 . .
C89 C88 C87 116.4(10) . .
C89 C88 H88A 108.2 . .
C89 C88 H88B 108.2 . .
C88 C89 H89A 110.5 . .
C88 C89 H89B 110.5 . .
C88 C89 C90 106.1(13) . .
H89A C89 H89B 108.7 . .
C90 C89 H89A 110.5 . .
C90 C89 H89B 110.5 . .
C89 C90 H90A 108.7 . .
C89 C90 H90B 108.7 . .
H90A C90 H90B 107.6 . .
C91 C90 C89 114.3(10) . .
C91 C90 H90A 108.7 . .
C91 C90 H90B 108.7 . .
C90 C91 H91A 109.2 . .
C90 C91 H91B 109.2 . .
C90 C91 C92 112.2(10) . .
H91A C91 H91B 107.9 . .
C92 C91 H91A 109.2 . .
C92 C91 H91B 109.2 . .
C91 C92 H92A 109.5 . .
C91 C92 H92B 109.5 . .
C91 C92 H92C 109.5 . .
H92A C92 H92B 109.5 . .
H92A C92 H92C 109.5 . .
H92B C92 H92C 109.5 . .
C73 C93 H93A 109.1 . .
C73 C93 H93B 109.1 . .
H93A C93 H93B 107.8 . .
C94 C93 C73 112.6(9) . .
C94 C93 H93A 109.1 . .
C94 C93 H93B 109.1 . .
C93 C94 H94A 108.9 . .
C93 C94 H94B 108.9 . .
C93 C94 C95 113.3(11) . .
H94A C94 H94B 107.7 . .
C95 C94 H94A 108.9 . .
C95 C94 H94B 108.9 . .
C94 C95 H95A 110.8 . .
C94 C95 H95B 110.8 . .
H95A C95 H95B 108.9 . .
C96 C95 C94 104.8(14) . .
C96 C95 H95A 110.8 . .
C96 C95 H95B 110.8 . .
C95 C96 H96A 109.0 . .
C95 C96 H96B 109.0 . .
H96A C96 H96B 107.8 . .
C97 C96 C95 112.7(10) . .
C97 C96 H96A 109.0 . .
C97 C96 H96B 109.0 . .
C96 C97 H97A 109.3 . .
C96 C97 H97B 109.3 . .
C96 C97 C98 111.4(10) . .
H97A C97 H97B 108.0 . .
C98 C97 H97A 109.3 . .
C98 C97 H97B 109.3 . .
C97 C98 H98A 109.5 . .
C97 C98 H98B 109.5 . .
C97 C98 H98C 109.5 . .
H98A C98 H98B 109.5 . .
H98A C98 H98C 109.5 . .
H98B C98 H98C 109.5 . .
C80 C99 H99A 109.0 . .
C80 C99 H99B 109.0 . .
C80 C99 C100 113.1(8) . .
H99A C99 H99B 107.8 . .
C100 C99 H99A 109.0 . .
C100 C99 H99B 109.0 . .
C99 C100 H10A 109.0 . .
C99 C100 H10B 109.0 . .
H10A C100 H10B 107.8 . .
C101 C100 C99 112.8(9) . .
C101 C100 H10A 109.0 . .
C101 C100 H10B 109.0 . .
C100 C101 H10C 109.1 . .
C100 C101 H10D 109.1 . .
C100 C101 C102 112.3(10) . .
H10C C101 H10D 107.9 . .
C102 C101 H10C 109.1 . .
C102 C101 H10D 109.1 . .
C101 C102 H10E 109.3 . .
C101 C102 H10F 109.3 . .
H10E C102 H10F 107.9 . .
C103 C102 C101 111.7(9) . .
C103 C102 H10E 109.3 . .
C103 C102 H10F 109.3 . .
C102 C103 H10G 109.4 . .
C102 C103 H10H 109.4 . .
C102 C103 C104 111.1(9) . .
H10G C103 H10H 108.0 . .
C104 C103 H10G 109.4 . .
C104 C103 H10H 109.4 . .
C103 C104 H10I 109.5 . .
C103 C104 H10J 109.5 . .
C103 C104 H10K 109.5 . .
H10I C104 H10J 109.5 . .
H10I C104 H10K 109.5 . .
H10J C104 H10K 109.5 . .
C106 C105 H105 117.3 . .
C110 C105 H105 117.3 . .
C110 C105 C106 125.4(9) . .
C105 C106 C132 122.4(8) . .
C107 C106 C105 115.6(9) . .
C107 C106 C132 121.7(8) . .
O25 C107 C106 124.8(9) . .
C108 C107 O25 115.4(8) . .
C108 C107 C106 119.8(9) . .
C107 C108 O26 117.9(8) . .
C107 C108 C109 124.8(9) . .
C109 C108 O26 116.9(8) . .
O27 C109 C108 116.7(8) . .
O27 C109 C110 125.6(8) . .
C108 C109 C110 117.7(9) . .
C105 C110 C109 116.5(8) . .
C105 C110 C111 124.2(8) . .
C109 C110 C111 119.2(8) . .
C110 C111 H111 107.1 . .
C110 C111 C133 109.7(7) . .
C113 C111 C110 113.1(8) . .
C113 C111 H111 107.1 . .
C113 C111 C133 112.4(7) . .
C133 C111 H111 107.1 . .
C113 C112 H112 117.3 . .
C117 C112 H112 117.3 . .
C117 C112 C113 125.3(9) . .
C112 C113 C111 124.3(8) . .
C112 C113 C114 114.9(8) . .
C114 C113 C111 120.6(8) . .
O28 C114 C113 123.6(8) . .
C115 C114 O28 114.6(8) . .
C115 C114 C113 121.7(9) . .
O29 C115 C116 117.8(8) . .
C114 C115 O29 120.3(9) . .
C114 C115 C116 121.7(9) . .
O30 C116 C115 115.2(8) . .
O30 C116 C117 125.7(8) . .
C117 C116 C115 119.0(8) . .
C112 C117 C116 117.4(9) . .
C112 C117 C118 122.4(8) . .
C116 C117 C118 119.7(8) . .
C117 C118 H118 106.8 . .
C117 C118 C139 110.5(8) . .
C120 C118 C117 113.2(8) . .
C120 C118 H118 106.8 . .
C120 C118 C139 112.1(8) . .
C139 C118 H118 106.8 . .
C120 C119 H119 116.5 . .
C124 C119 H119 116.5 . .
C124 C119 C120 126.9(9) . .
C119 C120 C118 123.7(8) . .
C119 C120 C121 115.2(9) . .
C121 C120 C118 121.0(8) . .
O31 C121 C120 124.9(9) . .
O31 C121 C122 115.2(8) . .
C122 C121 C120 119.8(9) . .
O32 C122 C121 118.4(8) . .
O32 C122 C123 119.4(9) . .
C123 C122 C121 122.2(9) . .
O33 C123 C122 115.1(8) . .
O33 C123 C124 125.0(8) . .
C122 C123 C124 119.9(9) . .
C119 C124 C123 115.9(9) . .
C119 C124 C125 124.3(8) . .
C123 C124 C125 119.7(9) . .
C124 C125 H125 106.5 . .
C124 C125 C145 111.2(8) . .
C127 C125 C124 114.8(8) . .
C127 C125 H125 106.5 . .
C127 C125 C145 110.8(7) . .
C145 C125 H125 106.5 . .
C127 C126 H126 117.2 . .
C127 C126 C131 125.6(9) . .
C131 C126 H126 117.2 . .
C126 C127 C125 123.8(9) . .
C126 C127 C128 117.3(8) . .
C128 C127 C125 118.8(8) . .
O34 C128 C127 128.3(8) . .
O34 C128 C129 114.0(8) . .
C129 C128 C127 117.5(8) . .
C128 C129 O35 118.6(8) . .
C130 C129 O35 116.6(8) . .
C130 C129 C128 124.8(9) . .
O36 C130 C129 116.2(9) . .
O36 C130 C131 125.3(8) . .
C129 C130 C131 118.5(8) . .
C126 C131 C130 116.3(9) . .
C126 C131 C132 123.1(9) . .
C130 C131 C132 120.5(8) . .
C106 C132 H132 106.3 . .
C106 C132 C151 112.0(9) . .
C131 C132 C106 113.2(7) . .
C131 C132 H132 106.3 . .
C131 C132 C151 112.0(8) . .
C151 C132 H132 106.3 . .
C111 C133 H13A 109.3 . .
C111 C133 H13B 109.3 . .
H13A C133 H13B 107.9 . .
C134 C133 C111 111.8(7) . .
C134 C133 H13A 109.3 . .
C134 C133 H13B 109.3 . .
C133 C134 H13C 109.1 . .
C133 C134 H13D 109.1 . .
H13C C134 H13D 107.8 . .
C135 C134 C133 112.7(8) . .
C135 C134 H13C 109.1 . .
C135 C134 H13D 109.1 . .
C134 C135 H13E 109.0 . .
C134 C135 H13F 109.0 . .
H13E C135 H13F 107.8 . .
C136 C135 C134 112.9(9) . .
C136 C135 H13E 109.0 . .
C136 C135 H13F 109.0 . .
C135 C136 H13G 108.9 . .
C135 C136 H13H 108.9 . .
H13G C136 H13H 107.7 . .
C137 C136 C135 113.6(9) . .
C137 C136 H13G 108.9 . .
C137 C136 H13H 108.9 . .
C136 C137 H13I 108.6 . .
C136 C137 H13J 108.6 . .
H13I C137 H13J 107.6 . .
C138 C137 C136 114.6(11) . .
C138 C137 H13I 108.6 . .
C138 C137 H13J 108.6 . .
C137 C138 H13K 109.5 . .
C137 C138 H13L 109.5 . .
C137 C138 H13M 109.5 . .
H13K C138 H13L 109.5 . .
H13K C138 H13M 109.5 . .
H13L C138 H13M 109.5 . .
C118 C139 H13N 108.6 . .
C118 C139 H13O 108.6 . .
H13N C139 H13O 107.6 . .
C140 C139 C118 114.5(8) . .
C140 C139 H13N 108.6 . .
C140 C139 H13O 108.6 . .
C139 C140 H14A 109.5 . .
C139 C140 H14B 109.5 . .
C139 C140 C141 110.8(9) . .
H14A C140 H14B 108.1 . .
C141 C140 H14A 109.5 . .
C141 C140 H14B 109.5 . .
C140 C141 H14C 108.8 . .
C140 C141 H14D 108.8 . .
H14C C141 H14D 107.7 . .
C142 C141 C140 113.8(10) . .
C142 C141 H14C 108.8 . .
C142 C141 H14D 108.8 . .
C141 C142 H14E 109.1 . .
C141 C142 H14F 109.1 . .
C141 C142 C143 112.6(12) . .
H14E C142 H14F 107.8 . .
C143 C142 H14E 109.1 . .
C143 C142 H14F 109.1 . .
C142 C143 H14G 109.0 . .
C142 C143 H14H 109.0 . .
H14G C143 H14H 107.8 . .
C144 C143 C142 113.0(15) . .
C144 C143 H14G 109.0 . .
C144 C143 H14H 109.0 . .
C143 C144 H14I 109.5 . .
C143 C144 H14J 109.5 . .
C143 C144 H14K 109.5 . .
H14I C144 H14J 109.5 . .
H14I C144 H14K 109.5 . .
H14J C144 H14K 109.5 . .
C125 C145 H14L 108.8 . .
C125 C145 H14M 108.8 . .
H14L C145 H14M 107.7 . .
C146 C145 C125 113.7(7) . .
C146 C145 H14L 108.8 . .
C146 C145 H14M 108.8 . .
C145 C146 H14N 109.2 . .
C145 C146 H14O 109.2 . .
C145 C146 C147 111.9(8) . .
H14N C146 H14O 107.9 . .
C147 C146 H14N 109.2 . .
C147 C146 H14O 109.2 . .
C146 C147 H14P 108.7 . .
C146 C147 H14Q 108.7 . .
H14P C147 H14Q 107.6 . .
C148 C147 C146 114.2(9) . .
C148 C147 H14P 108.7 . .
C148 C147 H14Q 108.7 . .
C147 C148 H14R 109.0 . .
C147 C148 H14S 109.0 . .
H14R C148 H14S 107.8 . .
C149 C148 C147 112.9(10) . .
C149 C148 H14R 109.0 . .
C149 C148 H14S 109.0 . .
C148 C149 H14T 109.1 . .
C148 C149 H14U 109.1 . .
C148 C149 C150 112.7(11) . .
H14T C149 H14U 107.8 . .
C150 C149 H14T 109.1 . .
C150 C149 H14U 109.1 . .
C149 C150 H15A 109.5 . .
C149 C150 H15B 109.5 . .
C149 C150 H15C 109.5 . .
H15A C150 H15B 109.5 . .
H15A C150 H15C 109.5 . .
H15B C150 H15C 109.5 . .
C132 C151 H15D 108.4 . .
C132 C151 H15E 108.4 . .
H15D C151 H15E 107.5 . .
C152 C151 C132 115.3(10) . .
C152 C151 H15D 108.4 . .
C152 C151 H15E 108.4 . .
C151 C152 H15F 108.4 . .
C151 C152 H15G 108.4 . .
C151 C152 C153 115.6(13) . .
H15F C152 H15G 107.4 . .
C153 C152 H15F 108.4 . .
C153 C152 H15G 108.4 . .
C152 C153 H15H 105.9 . .
C152 C153 H15I 105.9 . .
C152 C153 C154 125.6(17) . .
H15H C153 H15I 106.3 . .
C154 C153 H15H 105.9 . .
C154 C153 H15I 105.9 . .
C153 C154 H15J 109.5 . .
C153 C154 H15K 109.5 . .
C153 C154 H15L 108.4 . .
C153 C154 H15M 108.4 . .
H15J C154 H15K 108.1 . .
H15L C154 H15M 107.5 . .
C155 C154 C153 110.7(9) . .
C155 C154 H15J 109.5 . .
C155 C154 H15K 109.5 . .
C15' C154 C153 116(2) . .
C15' C154 H15L 108.4 . .
C15' C154 H15M 108.4 . .
C154 C155 H15N 109.5 . .
C154 C155 H15O 109.5 . .
C154 C155 C156 110.7(9) . .
H15N C155 H15O 108.1 . .
C156 C155 H15N 109.5 . .
C156 C155 H15O 109.5 . .
C155 C156 H15P 109.5 . .
C155 C156 H15Q 109.5 . .
C155 C156 H15R 109.5 . .
H15P C156 H15Q 109.5 . .
H15P C156 H15R 109.5 . .
H15Q C156 H15R 109.5 . .
H15S C156 H15T 109.5 . .
H15S C156 H15U 109.5 . .
H15T C156 H15U 109.5 . .
C15' C156 H15S 109.5 . .
C15' C156 H15T 109.5 . .
C15' C156 H15U 109.5 . .
O10I Cl4I Fe5 130(5) . .
O2O C1N N1 123.4(14) . .
N1 C2N H2NA 109.5 . .
N1 C2N H2NB 109.5 . .
N1 C2N H2NC 109.5 . .
H2NA C2N H2NB 109.5 . .
H2NA C2N H2NC 109.5 . .
H2NB C2N H2NC 109.5 . .
N1 C3N H3NA 109.5 . .
N1 C3N H3NB 109.5 . .
N1 C3N H3NC 109.5 . .
H3NA C3N H3NB 109.5 . .
H3NA C3N H3NC 109.5 . .
H3NB C3N H3NC 109.5 . .
O3O C4N N2 124.8(13) . .
N2 C5N H5NA 109.5 . .
N2 C5N H5NB 109.5 . .
N2 C5N H5NC 109.5 . .
H5NA C5N H5NB 109.5 . .
H5NA C5N H5NC 109.5 . .
H5NB C5N H5NC 109.5 . .
N2 C6N H6NA 109.5 . .
N2 C6N H6NB 109.5 . .
N2 C6N H6NC 109.5 . .
H6NA C6N H6NB 109.5 . .
H6NA C6N H6NC 109.5 . .
H6NB C6N H6NC 109.5 . .
O5O C7N N3 120.6(10) . .
N3 C8N H8NA 109.5 . .
N3 C8N H8NB 109.5 . .
N3 C8N H8NC 109.5 . .
H8NA C8N H8NB 109.5 . .
H8NA C8N H8NC 109.5 . .
H8NB C8N H8NC 109.5 . .
N3 C9N H9NA 109.5 . .
N3 C9N H9NB 109.5 . .
N3 C9N H9NC 109.5 . .
H9NA C9N H9NB 109.5 . .
H9NA C9N H9NC 109.5 . .
H9NB C9N H9NC 109.5 . .
O4O C10N N4 125.1(19) . .
N4 C11N H11A 109.5 . .
N4 C11N H11B 109.5 . .
N4 C11N H11C 109.5 . .
H11A C11N H11B 109.5 . .
H11A C11N H11C 109.5 . .
H11B C11N H11C 109.5 . .
N4 C12N H12A 109.5 . .
N4 C12N H12B 109.5 . .
N4 C12N H12C 109.5 . .
H12A C12N H12B 109.5 . .
H12A C12N H12C 109.5 . .
H12B C12N H12C 109.5 . .
O7O C13N N5 127.6(18) . .
N5 C14N H14V 109.5 . .
N5 C14N H14W 109.5 . .
N5 C14N H14X 109.5 . .
H14V C14N H14W 109.5 . .
H14V C14N H14X 109.5 . .
H14W C14N H14X 109.5 . .
N5 C15N H15V 109.5 . .
N5 C15N H15W 109.5 . .
N5 C15N H15X 109.5 . .
H15V C15N H15W 109.5 . .
H15V C15N H15X 109.5 . .
H15W C15N H15X 109.5 . .
O8O C16N N6 123.4(10) . .
N6 C17N H17A 109.5 . .
N6 C17N H17B 109.5 . .
N6 C17N H17C 109.5 . .
H17A C17N H17B 109.5 . .
H17A C17N H17C 109.5 . .
H17B C17N H17C 109.5 . .
N6 C18N H18A 109.5 . .
N6 C18N H18B 109.5 . .
N6 C18N H18C 109.5 . .
H18A C18N H18B 109.5 . .
H18A C18N H18C 109.5 . .
H18B C18N H18C 109.5 . .
C1N O2O Fe4 122.4(9) . .
C4N O3O Fe5 127.8(8) . .
C10N O4O Fe7 129.1(10) . .
C7N O5O Fe9 125.3(7) . .
C13N O7O Fe11 125.0(10) . .
C16N O8O Fe13 124.2(7) . .
C42 C1AA C44 113(2) . .
C42 C1AA H1AA 108.9 . .
C42 C1AA H1AB 108.9 . .
C44 C1AA H1AA 108.9 . .
C44 C1AA H1AB 108.9 . .
H1AA C1AA H1AB 107.8 . .
H86A C86 H86B 109.5 . .
H86A C86 H86C 109.5 . .
H86B C86 H86C 109.5 . .
C85 C86 H86A 109.5 . .
C85 C86 H86B 109.5 . .
C85 C86 H86C 109.5 . .
C84 C85 H85A 113.3 . .
C84 C85 H85B 113.3 . .
C86 C85 C84 92(4) . .
C86 C85 H85A 113.3 . .
C86 C85 H85B 113.3 . .
H85A C85 H85B 110.6 . .
C154 C15' H15Y 104.3 . .
C154 C15' H 104.3 . .
C156 C15' C154 132(3) . .
C156 C15' H15Y 104.3 . .
C156 C15' H 104.3 . .
H15Y C15' H 105.6 . .

loop_
_geom_bond_atom_site_label_1
_geom_bond_atom_site_label_2
_geom_bond_distance
_geom_bond_site_symmetry_2
Fe1 Cl1 2.224(3) .
Fe1 O5 1.982(7) .
Fe1 O6 1.938(7) .
Fe1 O35 1.982(6) 3_666
Fe1 O36 1.983(7) 3_666
O1 C3 1.374(11) .
O1 Fe7 2.117(7) .
O1 Fe8 1.984(6) .
N1 C1N 1.328(16) .
N1 C2N 1.443(19) .
N1 C3N 1.418(17) .
C1 H1 0.9500 .
C1 C2 1.418(13) .
C1 C6 1.403(13) .
Cl3I Fe11 2.327(14) .
Fe2 O6 2.108(7) .
Fe2 O7 2.108(7) .
Fe2 O25 2.139(7) 3_666
Fe2 O36 2.135(7) 3_666
Fe2 O1I 2.219(8) .
Fe2 O1O 2.095(9) .
Cl2 Fe3 2.218(3) .
O2 C4 1.356(11) .
O2 Fe8 1.940(7) .
O2 Fe10 2.099(7) 3_666
N2 C4N 1.327(15) .
N2 C5N 1.45(2) .
N2 C6N 1.49(2) .
C2 C3 1.387(13) .
C2 C28 1.529(13) .
Fe3 O7 1.947(7) .
Fe3 O8 1.990(7) .
Fe3 O25 1.962(7) 3_666
Fe3 O26 1.991(7) 3_666
Cl3 Fe6 2.231(3) .
O3 C5 1.404(11) .
O3 Fe10 2.084(6) 3_666
N3 C7N 1.334(13) .
N3 C8N 1.458(14) .
N3 C9N 1.416(15) .
C3 C4 1.417(13) .
Fe4 O8 2.077(7) .
Fe4 O9 1.983(7) .
Fe4 O16 2.004(7) .
Fe4 O17 2.084(7) .
Fe4 Cl1I 2.321(7) .
Fe4 O2O 2.071(7) .
Fe4 O9I 2.37(9) .
Cl4 Fe8 2.228(4) .
O4 C10 1.346(12) .
O4 Fe11 2.009(7) 3_666
N4 C10N 1.31(2) .
N4 C11N 1.36(3) .
N4 C12N 1.51(3) .
C4 C5 1.387(13) .
Fe5 O10 2.098(6) .
Fe5 O11 2.092(7) .
Fe5 O14 2.105(6) .
Fe5 O15 2.107(7) .
Fe5 Cl4I 2.248(13) .
Fe5 O3O 2.056(8) .
Cl5 Fe12 2.222(3) .
O5 Fe11 2.080(7) 3_666
O5 C11 1.396(11) .
N5 C13N 1.309(19) .
N5 C14N 1.39(2) .
N5 C15N 1.43(2) .
C5 C6 1.382(13) .
Fe6 O11 1.952(6) .
Fe6 O12 1.986(7) .
Fe6 O31 1.961(6) .
Fe6 O32 2.021(7) .
Cl6 Fe14 2.236(3) .
O6 C12 1.380(11) .
N6 C16N 1.332(14) .
N6 C17N 1.443(14) .
N6 C18N 1.476(14) .
C6 C7 1.516(13) .
Fe7 O12 2.117(6) .
Fe7 O30 2.136(6) .
Fe7 O31 2.140(7) .
Fe7 O4I 2.225(8) .
Fe7 O4O 2.062(9) .
Cl7 Fe15 2.225(3) .
O7 C17 1.374(11) .
C7 H7 1.0000 .
C7 C9 1.515(14) .
C7 C29 1.529(13) .
Fe8 O29 2.016(6) .
Fe8 O30 1.958(7) .
Cl8 Fe16 2.219(3) .
O8 C18 1.388(11) .
C8 H8 0.9500 .
C8 C9 1.367(14) .
C8 C13 1.424(14) .
Fe9 O18 2.123(6) .
Fe9 O19 2.122(7) .
Fe9 O27 2.154(6) 3_666
Fe9 O28 2.134(6) 3_666
Fe9 O5I 2.221(8) .
Fe9 O5O 2.088(8) .
O9 C19 1.360(11) .
C9 C10 1.421(13) .
Fe10 O20 2.063(6) .
Fe10 O21 2.096(7) .
Fe10 Cl2I 2.417(19) .
Fe10 O6O 2.088(10) .
Fe10 O2I 2.16(4) .
O10 C24 1.374(12) .
C10 C11 1.391(14) .
Fe11 O22 1.996(7) .
Fe11 O23 2.076(7) .
Fe11 O7O 2.047(8) .
Fe11 O0AA 2.38(6) .
O11 C25 1.356(11) .
C11 C12 1.371(14) .
Fe12 O23 1.952(7) .
Fe12 O24 1.968(6) .
Fe12 O34 1.957(7) .
Fe12 O35 2.007(7) .
O12 C26 1.392(11) .
C12 C13 1.413(13) .
Fe13 O13 2.125(6) .
Fe13 O24 2.126(7) .
Fe13 O33 2.141(7) .
Fe13 O34 2.175(6) .
Fe13 O8I 2.189(8) .
Fe13 O8O 2.053(7) .
O13 Fe14 1.950(7) .
O13 C55 1.376(11) .
C13 C14 1.485(13) .
Fe14 O14 1.962(6) .
Fe14 O32 2.038(7) .
Fe14 O33 1.965(6) .
O14 C56 1.342(11) .
C14 H14 1.0000 .
C14 C16 1.550(14) .
C14 C35 1.542(13) .
Fe15 O17 1.963(7) 3_666
Fe15 O18 1.965(7) 3_666
Fe15 O26 1.997(7) .
Fe15 O27 1.963(6) .
O15 C57 1.378(11) .
C15 H15 0.9500 .
C15 C16 1.400(13) .
C15 C20 1.400(13) .
Fe16 O19 1.962(7) 3_666
Fe16 O20 1.953(7) 3_666
Fe16 O28 1.962(7) .
Fe16 O29 2.018(7) .
O16 C62 1.372(11) .
C16 C17 1.384(13) .
O17 C63 1.367(11) .
C17 C18 1.384(14) .
O18 C64 1.374(12) .
C18 C19 1.403(13) .
O19 C69 1.366(12) .
C19 C20 1.409(13) .
O20 C70 1.389(11) .
C20 C21 1.533(13) .
O21 C71 1.366(11) .
C21 H21 1.0000 .
C21 C23 1.515(13) .
C21 C41 1.523(13) .
O22 C76 1.408(11) .
C22 H22 0.9500 .
C22 C23 1.398(14) .
C22 C27 1.412(13) .
O23 C77 1.357(11) .
C23 C24 1.374(13) .
O24 C78 1.373(12) .
C24 C25 1.436(13) .
O25 C107 1.377(11) .
C25 C26 1.349(13) .
O26 C108 1.408(11) .
C26 C27 1.383(13) .
O27 C109 1.358(11) .
C27 C28 1.506(14) .
O28 C114 1.382(11) .
C28 H28 1.0000 .
C28 C47 1.539(13) .
O29 C115 1.386(11) .
C29 H29A 0.9900 .
C29 H29B 0.9900 .
C29 C30 1.541(15) .
O30 C116 1.353(10) .
C30 H30A 0.9900 .
C30 H30B 0.9900 .
C30 C31 1.497(19) .
O31 C121 1.358(11) .
C31 H31A 0.9900 .
C31 H31B 0.9900 .
C31 C32 1.63(3) .
O32 C122 1.371(11) .
C32 H32A 0.9900 .
C32 H32B 0.9900 .
C32 C33 1.40(3) .
O33 C123 1.364(12) .
C33 H33A 0.9900 .
C33 H33B 0.9900 .
C33 C34 1.55(3) .
O34 C128 1.357(11) .
C34 H34A 0.9800 .
C34 H34B 0.9800 .
C34 H34C 0.9800 .
O35 C129 1.419(11) .
C35 H35A 0.9900 .
C35 H35B 0.9900 .
C35 C36 1.542(17) .
O36 C130 1.359(11) .
C36 H36A 0.9900 .
C36 H36B 0.9900 .
C36 C37 1.568(18) .
C37 H37A 0.9900 .
C37 H37B 0.9900 .
C37 C38 1.53(2) .
C38 H38A 0.9900 .
C38 H38B 0.9900 .
C38 C39 1.51(2) .
C39 H39A 0.9900 .
C39 H39B 0.9900 .
C39 C40 1.58(3) .
C40 H40A 0.9800 .
C40 H40B 0.9800 .
C40 H40C 0.9800 .
C41 H41A 0.9900 .
C41 H41B 0.9900 .
C41 C42 1.558(16) .
C42 H42A 0.9900 .
C42 H42B 0.9900 .
C42 H42C 0.9900 .
C42 H42D 0.9900 .
C42 C43 1.67(3) .
C42 C1AA 1.43(3) .
C43 H43A 0.9900 .
C43 H43B 0.9900 .
C43 C44 1.543(10) .
C44 H44A 0.9900 .
C44 H44B 0.9900 .
C44 H44C 0.9900 .
C44 H44D 0.9900 .
C44 C45 1.541(10) .
C44 C1AA 1.61(4) .
C45 H45A 0.9900 .
C45 H45B 0.9900 .
C45 C46 1.543(10) .
C46 H46A 0.9800 .
C46 H46B 0.9800 .
C46 H46C 0.9800 .
C47 H47A 0.9900 .
C47 H47B 0.9900 .
C47 C48 1.515(16) .
C48 H48A 0.9900 .
C48 H48B 0.9900 .
C48 C49 1.495(18) .
C49 H49A 0.9900 .
C49 H49B 0.9900 .
C49 C50 1.57(3) .
C50 H50A 0.9900 .
C50 H50B 0.9900 .
C50 C51 1.52(3) .
C51 H51A 0.9900 .
C51 H51B 0.9900 .
C51 C52 1.50(3) .
C52 H52A 0.9800 .
C52 H52B 0.9800 .
C52 H52C 0.9800 .
C53 H53 0.9500 .
C53 C54 1.412(13) .
C53 C58 1.404(13) .
C54 C55 1.364(13) .
C54 C80 1.530(13) .
C55 C56 1.384(13) .
C56 C57 1.422(13) .
C57 C58 1.376(14) .
C58 C59 1.524(13) .
C59 H59 1.0000 .
C59 C61 1.531(13) .
C59 C81 1.521(14) .
C60 H60 0.9500 .
C60 C61 1.406(13) .
C60 C65 1.401(13) .
C61 C62 1.391(13) .
C62 C63 1.410(14) .
C63 C64 1.396(13) .
C64 C65 1.378(13) .
C65 C66 1.517(13) .
C66 H66 1.0000 .
C66 C68 1.517(13) .
C66 C87 1.520(14) .
C67 H67 0.9500 .
C67 C68 1.411(13) .
C67 C72 1.363(13) .
C68 C69 1.406(13) .
C69 C70 1.377(13) .
C70 C71 1.383(13) .
C71 C72 1.404(14) .
C72 C73 1.542(13) .
C73 H73 1.0000 .
C73 C75 1.515(13) .
C73 C93 1.546(14) .
C74 H74 0.9500 .
C74 C75 1.410(13) .
C74 C79 1.408(13) .
C75 C76 1.373(13) .
C76 C77 1.396(14) .
C77 C78 1.410(13) .
C78 C79 1.375(13) .
C79 C80 1.523(12) .
C80 H80 1.0000 .
C80 C99 1.528(14) .
C81 H81A 0.9900 .
C81 H81B 0.9900 .
C81 C82 1.531(16) .
C82 H82A 0.9900 .
C82 H82B 0.9900 .
C82 C83 1.57(2) .
C83 H83A 0.9900 .
C83 H83B 0.9900 .
C83 C84 1.552(10) .
C84 H84A 0.9900 .
C84 H84B 0.9900 .
C84 C85 1.557(19) .
C87 H87A 0.9900 .
C87 H87B 0.9900 .
C87 C88 1.513(14) .
C88 H88A 0.9900 .
C88 H88B 0.9900 .
C88 C89 1.479(19) .
C89 H89A 0.9900 .
C89 H89B 0.9900 .
C89 C90 1.527(9) .
C90 H90A 0.9900 .
C90 H90B 0.9900 .
C90 C91 1.511(10) .
C91 H91A 0.9900 .
C91 H91B 0.9900 .
C91 C92 1.541(9) .
C92 H92A 0.9800 .
C92 H92B 0.9800 .
C92 H92C 0.9800 .
C93 H93A 0.9900 .
C93 H93B 0.9900 .
C93 C94 1.528(16) .
C94 H94A 0.9900 .
C94 H94B 0.9900 .
C94 C95 1.56(2) .
C95 H95A 0.9900 .
C95 H95B 0.9900 .
C95 C96 1.539(10) .
C96 H96A 0.9900 .
C96 H96B 0.9900 .
C96 C97 1.526(10) .
C97 H97A 0.9900 .
C97 H97B 0.9900 .
C97 C98 1.545(10) .
C98 H98A 0.9800 .
C98 H98B 0.9800 .
C98 H98C 0.9800 .
C99 H99A 0.9900 .
C99 H99B 0.9900 .
C99 C100 1.537(14) .
C100 H10A 0.9900 .
C100 H10B 0.9900 .
C100 C101 1.522(15) .
C101 H10C 0.9900 .
C101 H10D 0.9900 .
C101 C102 1.547(9) .
C102 H10E 0.9900 .
C102 H10F 0.9900 .
C102 C103 1.535(9) .
C103 H10G 0.9900 .
C103 H10H 0.9900 .
C103 C104 1.546(10) .
C104 H10I 0.9800 .
C104 H10J 0.9800 .
C104 H10K 0.9800 .
C105 H105 0.9500 .
C105 C106 1.407(12) .
C105 C110 1.389(13) .
C106 C107 1.400(13) .
C106 C132 1.524(13) .
C107 C108 1.367(13) .
C108 C109 1.371(13) .
C109 C110 1.431(13) .
C110 C111 1.523(12) .
C111 H111 1.0000 .
C111 C113 1.503(12) .
C111 C133 1.547(12) .
C112 H112 0.9500 .
C112 C113 1.400(13) .
C112 C117 1.375(12) .
C113 C114 1.399(13) .
C114 C115 1.348(12) .
C115 C116 1.408(13) .
C116 C117 1.382(13) .
C117 C118 1.534(13) .
C118 H118 1.0000 .
C118 C120 1.504(14) .
C118 C139 1.550(14) .
C119 H119 0.9500 .
C119 C120 1.388(13) .
C119 C124 1.377(14) .
C120 C121 1.403(12) .
C121 C122 1.393(14) .
C122 C123 1.382(13) .
C123 C124 1.397(13) .
C124 C125 1.519(13) .
C125 H125 1.0000 .
C125 C127 1.517(12) .
C125 C145 1.556(13) .
C126 H126 0.9500 .
C126 C127 1.385(13) .
C126 C131 1.390(12) .
C127 C128 1.409(13) .
C128 C129 1.383(12) .
C129 C130 1.380(13) .
C130 C131 1.410(13) .
C131 C132 1.518(13) .
C132 H132 1.0000 .
C132 C151 1.544(14) .
C133 H13A 0.9900 .
C133 H13B 0.9900 .
C133 C134 1.535(13) .
C134 H13C 0.9900 .
C134 H13D 0.9900 .
C134 C135 1.532(14) .
C135 H13E 0.9900 .
C135 H13F 0.9900 .
C135 C136 1.508(14) .
C136 H13G 0.9900 .
C136 H13H 0.9900 .
C136 C137 1.492(15) .
C137 H13I 0.9900 .
C137 H13J 0.9900 .
C137 C138 1.480(17) .
C138 H13K 0.9800 .
C138 H13L 0.9800 .
C138 H13M 0.9800 .
C139 H13N 0.9900 .
C139 H13O 0.9900 .
C139 C140 1.517(14) .
C140 H14A 0.9900 .
C140 H14B 0.9900 .
C140 C141 1.541(15) .
C141 H14C 0.9900 .
C141 H14D 0.9900 .
C141 C142 1.498(16) .
C142 H14E 0.9900 .
C142 H14F 0.9900 .
C142 C143 1.553(19) .
C143 H14G 0.9900 .
C143 H14H 0.9900 .
C143 C144 1.53(2) .
C144 H14I 0.9800 .
C144 H14J 0.9800 .
C144 H14K 0.9800 .
C145 H14L 0.9900 .
C145 H14M 0.9900 .
C145 C146 1.514(12) .
C146 H14N 0.9900 .
C146 H14O 0.9900 .
C146 C147 1.539(14) .
C147 H14P 0.9900 .
C147 H14Q 0.9900 .
C147 C148 1.509(13) .
C148 H14R 0.9900 .
C148 H14S 0.9900 .
C148 C149 1.500(16) .
C149 H14T 0.9900 .
C149 H14U 0.9900 .
C149 C150 1.527(17) .
C150 H15A 0.9800 .
C150 H15B 0.9800 .
C150 H15C 0.9800 .
C151 H15D 0.9900 .
C151 H15E 0.9900 .
C151 C152 1.481(17) .
C152 H15F 0.9900 .
C152 H15G 0.9900 .
C152 C153 1.525(16) .
C153 H15H 0.9900 .
C153 H15I 0.9900 .
C153 C154 1.544(9) .
C154 H15J 0.9900 .
C154 H15K 0.9900 .
C154 H15L 0.9900 .
C154 H15M 0.9900 .
C154 C155 1.541(9) .
C154 C15' 1.54(4) .
C155 H15N 0.9900 .
C155 H15O 0.9900 .
C155 C156 1.543(9) .
C156 H15P 0.9800 .
C156 H15Q 0.9800 .
C156 H15R 0.9800 .
C156 H15S 0.9800 .
C156 H15T 0.9800 .
C156 H15U 0.9800 .
C156 C15' 1.24(4) .
Cl4I O10I 0.59(6) .
C1N O2O 1.210(14) .
C2N H2NA 0.9800 .
C2N H2NB 0.9800 .
C2N H2NC 0.9800 .
C3N H3NA 0.9800 .
C3N H3NB 0.9800 .
C3N H3NC 0.9800 .
C4N O3O 1.244(14) .
C5N H5NA 0.9800 .
C5N H5NB 0.9800 .
C5N H5NC 0.9800 .
C6N H6NA 0.9800 .
C6N H6NB 0.9800 .
C6N H6NC 0.9800 .
C7N O5O 1.248(12) .
C8N H8NA 0.9800 .
C8N H8NB 0.9800 .
C8N H8NC 0.9800 .
C9N H9NA 0.9800 .
C9N H9NB 0.9800 .
C9N H9NC 0.9800 .
C10N O4O 1.215(19) .
C11N H11A 0.9800 .
C11N H11B 0.9800 .
C11N H11C 0.9800 .
C12N H12A 0.9800 .
C12N H12B 0.9800 .
C12N H12C 0.9800 .
C13N O7O 1.207(19) .
C14N H14V 0.9800 .
C14N H14W 0.9800 .
C14N H14X 0.9800 .
C15N H15V 0.9800 .
C15N H15W 0.9800 .
C15N H15X 0.9800 .
C16N O8O 1.238(12) .
C17N H17A 0.9800 .
C17N H17B 0.9800 .
C17N H17C 0.9800 .
C18N H18A 0.9800 .
C18N H18B 0.9800 .
C18N H18C 0.9800 .
C1AA H1AA 0.9900 .
C1AA H1AB 0.9900 .
C86 H86A 0.9800 .
C86 H86B 0.9800 .
C86 H86C 0.9800 .
C86 C85 1.54(2) .
C85 H85A 0.9900 .
C85 H85B 0.9900 .
C15' H15Y 0.9900 .
C15' H 0.9900 .

loop_
_geom_torsion_atom_site_label_1
_geom_torsion_atom_site_label_2
_geom_torsion_atom_site_label_3
_geom_torsion_atom_site_label_4
_geom_torsion
_geom_torsion_site_symmetry_1
Fe1 O5 C11 C10 -166.2(7) .
Fe1 O5 C11 C12 14.5(10) .
Fe1 O6 C12 C11 -13.2(10) .
Fe1 O6 C12 C13 164.3(8) .
Fe1 O35 C129 C128 -171.7(7) 3_666
Fe1 O35 C129 C130 6.8(10) 3_666
Fe1 O36 C130 C129 -5.6(10) 3_666
Fe1 O36 C130 C131 172.6(8) 3_666
O1 C3 C4 O2 -0.1(14) .
O1 C3 C4 C5 179.8(9) .
N1 C1N O2O Fe4 161.3(10) .
C1 C2 C3 O1 177.6(9) .
C1 C2 C3 C4 -1.8(15) .
C1 C2 C28 C27 80.3(11) .
C1 C2 C28 C47 -49.3(13) .
C1 C6 C7 C9 -90.4(11) .
C1 C6 C7 C29 38.8(14) .
Fe2 O6 C12 C11 127.7(8) .
Fe2 O6 C12 C13 -54.9(13) .
Fe2 O7 C17 C16 53.4(13) .
Fe2 O7 C17 C18 -126.7(8) .
Fe2 O25 C107 C106 48.8(13) 3_666
Fe2 O25 C107 C108 -132.4(8) 3_666
Fe2 O36 C130 C129 130.6(8) 3_666
Fe2 O36 C130 C131 -51.2(13) 3_666
O2 C4 C5 O3 1.0(15) .
O2 C4 C5 C6 -175.7(9) .
N2 C4N O3O Fe5 175.6(11) .
C2 C1 C6 C5 2.4(15) .
C2 C1 C6 C7 -176.3(9) .
C2 C3 C4 O2 179.3(9) .
C2 C3 C4 C5 -0.8(16) .
C2 C28 C47 C48 -56.9(12) .
Fe3 O7 C17 C16 -163.8(8) .
Fe3 O7 C17 C18 16.1(9) .
Fe3 O8 C18 C17 -13.3(10) .
Fe3 O8 C18 C19 164.0(7) .
Fe3 O25 C107 C106 -171.9(7) 3_666
Fe3 O25 C107 C108 6.9(9) 3_666
Fe3 O26 C108 C107 -4.1(10) 3_666
Fe3 O26 C108 C109 169.2(6) 3_666
O3 C5 C6 C1 178.5(9) .
O3 C5 C6 C7 -2.8(15) .
N3 C7N O5O Fe9 178.4(7) .
C3 C2 C28 C27 -100.2(10) .
C3 C2 C28 C47 130.2(10) .
C3 C4 C5 O3 -178.9(9) .
C3 C4 C5 C6 4.4(16) .
Fe4 O8 C18 C17 178.2(7) .
Fe4 O8 C18 C19 -4.5(9) .
Fe4 O9 C19 C18 -1.4(10) .
Fe4 O9 C19 C20 179.2(7) .
Fe4 O16 C62 C61 179.1(7) .
Fe4 O16 C62 C63 -2.0(10) .
Fe4 O17 C63 C62 7.4(10) .
Fe4 O17 C63 C64 -175.6(7) .
O4 C10 C11 O5 -2.8(14) .
O4 C10 C11 C12 176.5(9) .
N4 C10N O4O Fe7 -165.8(13) .
C4 C5 C6 C1 -5.1(15) .
C4 C5 C6 C7 173.6(10) .
Fe5 O10 C24 C23 -177.5(7) .
Fe5 O10 C24 C25 -0.9(10) .
Fe5 O11 C25 C24 2.7(10) .
Fe5 O11 C25 C26 -176.5(8) .
Fe5 O14 C56 C55 172.4(7) .
Fe5 O14 C56 C57 -7.7(11) .
Fe5 O15 C57 C56 3.8(10) .
Fe5 O15 C57 C58 -177.4(8) .
O5 C11 C12 O6 -1.3(13) .
O5 C11 C12 C13 -178.9(9) .
N5 C13N O7O Fe11 170.2(13) .
C5 C6 C7 C9 91.0(11) .
C5 C6 C7 C29 -139.8(10) .
Fe6 O11 C25 C24 -170.0(7) .
Fe6 O11 C25 C26 10.9(11) .
Fe6 O12 C26 C25 -9.3(10) .
Fe6 O12 C26 C27 168.4(7) .
Fe6 O31 C121 C120 -171.2(7) .
Fe6 O31 C121 C122 7.2(10) .
Fe6 O32 C122 C121 -6.2(10) .
Fe6 O32 C122 C123 172.1(7) .
O6 C12 C13 C8 -175.5(9) .
O6 C12 C13 C14 1.0(15) .
N6 C16N O8O Fe13 156.8(8) .
C6 C1 C2 C3 1.0(15) .
C6 C1 C2 C28 -179.5(9) .
C6 C7 C9 C8 88.7(11) .
C6 C7 C9 C10 -92.8(11) .
C6 C7 C29 C30 165.5(10) .
Fe7 O1 C3 C2 57.1(14) .
Fe7 O1 C3 C4 -123.5(8) .
Fe7 O12 C26 C25 121.5(9) .
Fe7 O12 C26 C27 -60.8(12) .
Fe7 O30 C116 C115 137.2(8) .
Fe7 O30 C116 C117 -45.5(15) .
Fe7 O31 C121 C120 49.5(14) .
Fe7 O31 C121 C122 -132.1(8) .
O7 C17 C18 O8 -1.5(12) .
O7 C17 C18 C19 -178.6(8) .
C7 C9 C10 O4 4.6(15) .
C7 C9 C10 C11 -173.4(9) .
C7 C29 C30 C31 -177.0(15) .
Fe8 O1 C3 C2 -168.1(8) .
Fe8 O1 C3 C4 11.3(10) .
Fe8 O2 C4 C3 -11.4(11) .
Fe8 O2 C4 C5 168.7(8) .
Fe8 O29 C115 C114 -167.4(8) .
Fe8 O29 C115 C116 7.7(10) .
Fe8 O30 C116 C115 -10.4(10) .
Fe8 O30 C116 C117 166.9(8) .
O8 C18 C19 O9 4.2(12) .
O8 C18 C19 C20 -176.4(8) .
C8 C9 C10 O4 -176.9(9) .
C8 C9 C10 C11 5.1(14) .
C8 C13 C14 C16 -80.7(12) .
C8 C13 C14 C35 44.7(13) .
Fe9 O18 C64 C63 125.6(8) .
Fe9 O18 C64 C65 -56.0(13) .
Fe9 O19 C69 C68 56.1(14) .
Fe9 O19 C69 C70 -124.9(9) .
Fe9 O27 C109 C108 131.8(8) 3_666
Fe9 O27 C109 C110 -49.5(13) 3_666
Fe9 O28 C114 C113 50.8(14) 3_666
Fe9 O28 C114 C115 -133.4(8) 3_666
O9 C19 C20 C15 177.7(8) .
O9 C19 C20 C21 -7.4(14) .
C9 C7 C29 C30 -66.7(13) .
C9 C8 C13 C12 -1.9(14) .
C9 C8 C13 C14 -178.3(9) .
C9 C10 C11 O5 175.4(8) .
C9 C10 C11 C12 -5.3(15) .
Fe10 O2 C4 C3 176.4(8) 3_666
Fe10 O2 C4 C5 -3.5(12) 3_666
Fe10 O3 C5 C4 2.1(11) 3_666
Fe10 O3 C5 C6 178.8(8) 3_666
Fe10 O20 C70 C69 174.3(7) .
Fe10 O20 C70 C71 -4.6(12) .
Fe10 O21 C71 C70 3.1(11) .
Fe10 O21 C71 C72 -178.3(8) .
O10 C24 C25 O11 -1.2(13) .
O10 C24 C25 C26 177.9(9) .
C10 C11 C12 O6 179.4(9) .
C10 C11 C12 C13 1.8(16) .
Fe11 O4 C10 C9 -177.9(8) 3_666
Fe11 O4 C10 C11 0.1(11) 3_666
Fe11 O5 C11 C10 3.8(10) 3_666
Fe11 O5 C11 C12 -175.5(7) 3_666
Fe11 O22 C76 C75 178.7(8) .
Fe11 O22 C76 C77 -1.5(10) .
Fe11 O23 C77 C76 4.7(11) .
Fe11 O23 C77 C78 -175.7(7) .
O11 C25 C26 O12 -1.1(13) .
O11 C25 C26 C27 -178.7(9) .
C11 C12 C13 C8 1.8(14) .
C11 C12 C13 C14 178.4(9) .
Fe12 O23 C77 C76 -167.7(8) .
Fe12 O23 C77 C78 12.0(11) .
Fe12 O24 C78 C77 -13.1(10) .
Fe12 O24 C78 C79 167.3(8) .
Fe12 O34 C128 C127 -169.7(8) .
Fe12 O34 C128 C129 5.4(10) .
Fe12 O35 C129 C128 -8.8(10) .
Fe12 O35 C129 C130 169.7(7) .
O12 C26 C27 C22 -176.5(8) .
O12 C26 C27 C28 2.3(14) .
C12 C13 C14 C16 103.2(10) .
C12 C13 C14 C35 -131.4(10) .
Fe13 O13 C55 C54 51.9(14) .
Fe13 O13 C55 C56 -128.1(8) .
Fe13 O24 C78 C77 125.7(8) .
Fe13 O24 C78 C79 -53.9(14) .
Fe13 O33 C123 C122 136.0(8) .
Fe13 O33 C123 C124 -46.3(14) .
Fe13 O34 C128 C127 47.7(14) .
Fe13 O34 C128 C129 -137.3(7) .
O13 C55 C56 O14 -1.7(13) .
O13 C55 C56 C57 178.4(8) .
C13 C8 C9 C7 176.8(9) .
C13 C8 C9 C10 -1.6(15) .
C13 C14 C16 C15 78.9(11) .
C13 C14 C16 C17 -102.0(10) .
C13 C14 C35 C36 54.4(12) .
Fe14 O13 C55 C54 -169.2(8) .
Fe14 O13 C55 C56 10.8(10) .
Fe14 O14 C56 C55 -8.0(11) .
Fe14 O14 C56 C57 171.9(7) .
Fe14 O32 C122 C121 -169.6(7) .
Fe14 O32 C122 C123 8.7(10) .
Fe14 O33 C123 C122 -10.1(10) .
Fe14 O33 C123 C124 167.6(7) .
O14 C56 C57 O15 2.7(13) .
O14 C56 C57 C58 -176.1(9) .
C14 C16 C17 O7 -1.6(14) .
C14 C16 C17 C18 178.5(8) .
C14 C35 C36 C37 57.0(14) .
Fe15 O17 C63 C62 -167.3(7) 3_666
Fe15 O17 C63 C64 9.8(10) 3_666
Fe15 O18 C64 C63 -12.6(10) 3_666
Fe15 O18 C64 C65 165.8(8) 3_666
Fe15 O26 C108 C107 -168.3(7) .
Fe15 O26 C108 C109 4.9(9) .
Fe15 O27 C109 C108 -8.0(10) .
Fe15 O27 C109 C110 170.7(7) .
O15 C57 C58 C53 177.2(8) .
O15 C57 C58 C59 -6.1(14) .
C15 C16 C17 O7 177.5(8) .
C15 C16 C17 C18 -2.4(13) .
C15 C20 C21 C23 -92.5(10) .
C15 C20 C21 C41 36.0(12) .
Fe16 O19 C69 C68 -168.0(8) 3_666
Fe16 O19 C69 C70 11.1(11) 3_666
Fe16 O20 C70 C69 -12.5(11) 3_666
Fe16 O20 C70 C71 168.6(8) 3_666
Fe16 O28 C114 C113 -167.1(8) .
Fe16 O28 C114 C115 8.7(10) .
Fe16 O29 C115 C114 -7.5(11) .
Fe16 O29 C115 C116 167.7(7) .
O16 C62 C63 O17 -4.0(13) .
O16 C62 C63 C64 179.0(8) .
C16 C14 C35 C36 179.3(9) .
C16 C15 C20 C19 0.5(13) .
C16 C15 C20 C21 -174.2(8) .
C16 C17 C18 O8 178.4(8) .
C16 C17 C18 C19 1.3(14) .
O17 C63 C64 O18 1.8(12) .
O17 C63 C64 C65 -176.7(8) .
C17 C18 C19 O9 -178.6(8) .
C17 C18 C19 C20 0.8(13) .
O18 C64 C65 C60 -177.0(8) .
O18 C64 C65 C66 2.7(14) .
C18 C19 C20 C15 -1.7(13) .
C18 C19 C20 C21 173.2(8) .
O19 C69 C70 O20 1.0(14) .
O19 C69 C70 C71 179.9(9) .
C19 C20 C21 C23 92.7(10) .
C19 C20 C21 C41 -138.7(9) .
O20 C70 C71 O21 1.0(15) .
O20 C70 C71 C72 -177.7(9) .
C20 C15 C16 C14 -179.4(8) .
C20 C15 C16 C17 1.5(13) .
C20 C21 C23 C22 90.4(11) .
C20 C21 C23 C24 -90.7(11) .
C20 C21 C41 C42 60.7(12) .
O21 C71 C72 C67 177.8(10) .
O21 C71 C72 C73 -4.7(15) .
C21 C23 C24 O10 2.6(14) .
C21 C23 C24 C25 -174.0(8) .
C21 C41 C42 C43 -152.1(13) .
C21 C41 C42 C1AA 176.7(19) .
O22 C76 C77 O23 -2.3(14) .
O22 C76 C77 C78 178.0(9) .
C22 C23 C24 O10 -178.4(8) .
C22 C23 C24 C25 5.0(14) .
C22 C27 C28 C2 -79.8(10) .
C22 C27 C28 C47 49.8(12) .
O23 C77 C78 O24 0.8(13) .
O23 C77 C78 C79 -179.6(9) .
C23 C21 C41 C42 -172.5(9) .
C23 C22 C27 C26 -1.2(13) .
C23 C22 C27 C28 -179.9(9) .
C23 C24 C25 O11 175.6(8) .
C23 C24 C25 C26 -5.3(14) .
O24 C78 C79 C74 -178.5(9) .
O24 C78 C79 C80 0.6(15) .
C24 C25 C26 O12 179.8(8) .
C24 C25 C26 C27 2.2(15) .
O25 C107 C108 O26 -1.7(12) .
O25 C107 C108 C109 -174.4(8) .
C25 C26 C27 C22 1.0(14) .
C25 C26 C27 C28 179.7(9) .
O26 C108 C109 O27 1.9(12) .
O26 C108 C109 C110 -176.9(7) .
C26 C27 C28 C2 101.6(10) .
C26 C27 C28 C47 -128.9(10) .
O27 C109 C110 C105 -178.2(8) .
O27 C109 C110 C111 -0.3(13) .
C27 C22 C23 C21 177.1(8) .
C27 C22 C23 C24 -1.9(14) .
C27 C28 C47 C48 174.2(10) .
O28 C114 C115 O29 -0.5(13) .
O28 C114 C115 C116 -175.4(8) .
C28 C2 C3 O1 -1.9(15) .
C28 C2 C3 C4 178.7(9) .
C28 C47 C48 C49 -168.1(12) .
O29 C115 C116 O30 1.5(13) .
O29 C115 C116 C117 -176.0(8) .
C29 C7 C9 C8 -39.8(14) .
C29 C7 C9 C10 138.6(10) .
C29 C30 C31 C32 167.7(18) .
O30 C116 C117 C112 -176.9(9) .
O30 C116 C117 C118 -4.5(15) .
C30 C31 C32 C33 135(2) .
O31 C121 C122 O32 -0.4(12) .
O31 C121 C122 C123 -178.7(8) .
C31 C32 C33 C34 -75(3) .
O32 C122 C123 O33 0.5(12) .
O32 C122 C123 C124 -177.3(8) .
O33 C123 C124 C119 -179.5(8) .
O33 C123 C124 C125 -3.8(14) .
O34 C128 C129 O35 2.7(12) .
O34 C128 C129 C130 -175.7(9) .
O35 C129 C130 O36 -0.9(12) .
O35 C129 C130 C131 -179.2(8) .
C35 C14 C16 C15 -47.1(12) .
C35 C14 C16 C17 132.0(9) .
C35 C36 C37 C38 -179.4(12) .
O36 C130 C131 C126 -178.1(9) .
O36 C130 C131 C132 -2.6(15) .
C36 C37 C38 C39 -174.2(14) .
C37 C38 C39 C40 -174.5(16) .
C41 C21 C23 C22 -37.4(13) .
C41 C21 C23 C24 141.5(10) .
C41 C42 C43 C44 -179.8(16) .
C41 C42 C1AA C44 149.8(19) .
C42 C43 C44 C45 -167(3) .
C43 C44 C45 C46 -176(4) .
C45 C44 C1AA C42 -137(4) .
C47 C48 C49 C50 71(2) .
C48 C49 C50 C51 177(2) .
C49 C50 C51 C52 178(3) .
C53 C54 C55 O13 179.7(9) .
C53 C54 C55 C56 -0.3(14) .
C53 C54 C80 C79 78.9(11) .
C53 C54 C80 C99 -48.4(12) .
C53 C58 C59 C61 -92.4(11) .
C53 C58 C59 C81 37.4(12) .
C54 C53 C58 C57 2.2(14) .
C54 C53 C58 C59 -174.5(8) .
C54 C55 C56 O14 178.3(9) .
C54 C55 C56 C57 -1.6(15) .
C54 C80 C99 C100 -169.5(8) .
C55 C54 C80 C79 -104.4(11) .
C55 C54 C80 C99 128.3(10) .
C55 C56 C57 O15 -177.4(9) .
C55 C56 C57 C58 3.8(14) .
C56 C57 C58 C53 -4.1(14) .
C56 C57 C58 C59 172.6(8) .
C57 C58 C59 C61 91.0(11) .
C57 C58 C59 C81 -139.2(9) .
C58 C53 C54 C55 0.1(14) .
C58 C53 C54 C80 177.0(8) .
C58 C59 C61 C60 95.8(10) .
C58 C59 C61 C62 -89.2(10) .
C58 C59 C81 C82 63.1(11) .
C59 C61 C62 O16 5.7(14) .
C59 C61 C62 C63 -173.1(8) .
C59 C81 C82 C83 -175.7(11) .
C60 C61 C62 O16 -179.2(8) .
C60 C61 C62 C63 2.0(13) .
C60 C65 C66 C68 -78.9(11) .
C60 C65 C66 C87 49.3(12) .
C61 C59 C81 C82 -168.3(9) .
C61 C60 C65 C64 -1.3(14) .
C61 C60 C65 C66 179.0(9) .
C61 C62 C63 O17 174.9(8) .
C61 C62 C63 C64 -2.1(14) .
C62 C63 C64 O18 178.8(8) .
C62 C63 C64 C65 0.3(14) .
C63 C64 C65 C60 1.3(14) .
C63 C64 C65 C66 -179.0(9) .
C64 C65 C66 C68 101.5(10) .
C64 C65 C66 C87 -130.3(10) .
C65 C60 C61 C59 174.9(8) .
C65 C60 C61 C62 -0.3(14) .
C65 C66 C68 C67 79.2(12) .
C65 C66 C68 C69 -101.0(11) .
C65 C66 C87 C88 58.7(12) .
C66 C68 C69 O19 -2.0(15) .
C66 C68 C69 C70 179.1(9) .
C66 C87 C88 C89 57.5(15) .
C67 C68 C69 O19 177.8(9) .
C67 C68 C69 C70 -1.2(15) .
C67 C72 C73 C75 -92.8(11) .
C67 C72 C73 C93 35.5(13) .
C68 C66 C87 C88 -173.7(9) .
C68 C67 C72 C71 1.5(16) .
C68 C67 C72 C73 -175.9(9) .
C68 C69 C70 O20 -180.0(9) .
C68 C69 C70 C71 -1.1(16) .
C69 C70 C71 O21 -177.8(9) .
C69 C70 C71 C72 3.5(16) .
C70 C71 C72 C67 -3.6(15) .
C70 C71 C72 C73 173.9(9) .
C71 C72 C73 C75 89.8(11) .
C71 C72 C73 C93 -141.8(9) .
C72 C67 C68 C66 -179.3(9) .
C72 C67 C68 C69 0.9(15) .
C72 C73 C75 C74 92.8(11) .
C72 C73 C75 C76 -92.6(11) .
C72 C73 C93 C94 68.2(12) .
C73 C75 C76 O22 7.0(15) .
C73 C75 C76 C77 -172.8(9) .
C73 C93 C94 C95 -170.1(10) .
C74 C75 C76 O22 -178.2(9) .
C74 C75 C76 C77 2.1(15) .
C74 C79 C80 C54 -80.4(11) .
C74 C79 C80 C99 46.3(12) .
C75 C73 C93 C94 -164.4(9) .
C75 C74 C79 C78 -2.1(15) .
C75 C74 C79 C80 178.9(9) .
C75 C76 C77 O23 177.4(9) .
C75 C76 C77 C78 -2.2(15) .
C76 C77 C78 O24 -179.5(9) .
C76 C77 C78 C79 0.1(15) .
C77 C78 C79 C74 1.9(14) .
C77 C78 C79 C80 -179.0(9) .
C78 C79 C80 C54 100.6(11) .
C78 C79 C80 C99 -132.7(10) .
C79 C74 C75 C73 175.0(9) .
C79 C74 C75 C76 0.1(15) .
C79 C80 C99 C100 64.1(11) .
C80 C54 C55 O13 2.8(15) .
C80 C54 C55 C56 -177.2(9) .
C80 C99 C100 C101 -179.3(9) .
C81 C59 C61 C60 -34.0(12) .
C81 C59 C61 C62 141.1(9) .
C81 C82 C83 C84 170.3(15) .
C82 C83 C84 C85 180(3) .
C83 C84 C85 C86 78(5) .
C87 C66 C68 C67 -48.7(13) .
C87 C66 C68 C69 131.1(10) .
C87 C88 C89 C90 168.1(17) .
C88 C89 C90 C91 155(3) .
C89 C90 C91 C92 -180(2) .
C93 C73 C75 C74 -35.6(13) .
C93 C73 C75 C76 139.0(10) .
C93 C94 C95 C96 80.0(18) .
C94 C95 C96 C97 155(3) .
C95 C96 C97 C98 -171(3) .
C99 C100 C101 C102 67.0(14) .
C100 C101 C102 C103 -174.9(15) .
C101 C102 C103 C104 -178(2) .
C105 C106 C107 O25 177.9(8) .
C105 C106 C107 C108 -0.9(13) .
C105 C106 C132 C131 81.1(11) .
C105 C106 C132 C151 -46.8(11) .
C105 C110 C111 C113 -77.0(11) .
C105 C110 C111 C133 49.5(11) .
C106 C105 C110 C109 2.9(13) .
C106 C105 C110 C111 -174.9(8) .
C106 C107 C108 O26 177.1(8) .
C106 C107 C108 C109 4.4(14) .
C106 C132 C151 C152 -51.1(12) .
C107 C106 C132 C131 -104.9(10) .
C107 C106 C132 C151 127.2(9) .
C107 C108 C109 O27 174.6(8) .
C107 C108 C109 C110 -4.2(14) .
C108 C109 C110 C105 0.5(12) .
C108 C109 C110 C111 178.4(8) .
C109 C110 C111 C113 105.2(10) .
C109 C110 C111 C133 -128.3(9) .
C110 C105 C106 C107 -2.8(13) .
C110 C105 C106 C132 171.6(8) .
C110 C111 C113 C112 79.6(11) .
C110 C111 C113 C114 -106.0(10) .
C110 C111 C133 C134 69.8(11) .
C111 C113 C114 O28 1.2(15) .
C111 C113 C114 C115 -174.3(9) .
C111 C133 C134 C135 -177.5(9) .
C112 C113 C114 O28 176.1(9) .
C112 C113 C114 C115 0.6(14) .
C112 C117 C118 C120 -83.1(11) .
C112 C117 C118 C139 43.6(12) .
C113 C111 C133 C134 -163.3(9) .
C113 C112 C117 C116 0.8(15) .
C113 C112 C117 C118 -171.4(9) .
C113 C114 C115 O29 175.4(9) .
C113 C114 C115 C116 0.5(15) .
C114 C115 C116 O30 176.5(9) .
C114 C115 C116 C117 -1.0(15) .
C115 C116 C117 C112 0.4(14) .
C115 C116 C117 C118 172.7(9) .
C116 C117 C118 C120 104.9(10) .
C116 C117 C118 C139 -128.4(9) .
C117 C112 C113 C111 173.4(9) .
C117 C112 C113 C114 -1.3(15) .
C117 C118 C120 C119 78.3(11) .
C117 C118 C120 C121 -104.9(10) .
C117 C118 C139 C140 174.8(9) .
C118 C120 C121 O31 1.8(14) .
C118 C120 C121 C122 -176.5(8) .
C118 C139 C140 C141 -176.4(9) .
C119 C120 C121 O31 178.8(8) .
C119 C120 C121 C122 0.5(13) .
C119 C124 C125 C127 -78.5(12) .
C119 C124 C125 C145 48.3(12) .
C120 C118 C139 C140 -57.9(11) .
C120 C119 C124 C123 2.5(14) .
C120 C119 C124 C125 -173.0(9) .
C120 C121 C122 O32 178.1(8) .
C120 C121 C122 C123 -0.2(14) .
C121 C122 C123 O33 178.8(8) .
C121 C122 C123 C124 0.9(14) .
C122 C123 C124 C119 -1.9(13) .
C122 C123 C124 C125 173.8(8) .
C123 C124 C125 C127 106.2(10) .
C123 C124 C125 C145 -127.0(9) .
C124 C119 C120 C118 175.2(9) .
C124 C119 C120 C121 -1.8(14) .
C124 C125 C127 C126 78.7(11) .
C124 C125 C127 C128 -105.3(10) .
C124 C125 C145 C146 60.3(11) .
C125 C127 C128 O34 0.2(14) .
C125 C127 C128 C129 -174.6(8) .
C125 C145 C146 C147 179.4(9) .
C126 C127 C128 O34 176.5(9) .
C126 C127 C128 C129 1.6(13) .
C126 C131 C132 C106 -80.3(11) .
C126 C131 C132 C151 47.6(13) .
C127 C125 C145 C146 -170.7(9) .
C127 C126 C131 C130 1.6(14) .
C127 C126 C131 C132 -173.7(9) .
C127 C128 C129 O35 178.2(8) .
C127 C128 C129 C130 -0.1(15) .
C128 C129 C130 O36 177.5(9) .
C128 C129 C130 C131 -0.8(15) .
C129 C130 C131 C126 0.1(13) .
C129 C130 C131 C132 175.5(9) .
C130 C131 C132 C106 104.6(10) .
C130 C131 C132 C151 -127.5(10) .
C131 C126 C127 C125 173.5(9) .
C131 C126 C127 C128 -2.5(14) .
C131 C132 C151 C152 -179.6(10) .
C132 C106 C107 O25 3.5(14) .
C132 C106 C107 C108 -175.2(8) .
C132 C151 C152 C153 -56.9(18) .
C133 C111 C113 C112 -45.4(13) .
C133 C111 C113 C114 129.0(10) .
C133 C134 C135 C136 179.3(10) .
C134 C135 C136 C137 -179.0(11) .
C135 C136 C137 C138 178.8(13) .
C139 C118 C120 C119 -47.6(12) .
C139 C118 C120 C121 129.2(9) .
C139 C140 C141 C142 -176.3(11) .
C140 C141 C142 C143 -176.3(14) .
C141 C142 C143 C144 179.6(18) .
C145 C125 C127 C126 -48.3(13) .
C145 C125 C127 C128 127.7(9) .
C145 C146 C147 C148 -170.7(10) .
C146 C147 C148 C149 178.7(12) .
C147 C148 C149 C150 -172.2(14) .
C151 C152 C153 C154 -178.1(18) .
C152 C153 C154 C155 -38(3) .
C152 C153 C154 C15' -78(4) .
C153 C154 C155 C156 -69(3) .
C153 C154 C15' C156 23(6) .
C2N N1 C1N O2O -176.8(17) .
C3N N1 C1N O2O -4(2) .
C5N N2 C4N O3O -179.0(17) .
C6N N2 C4N O3O 13(3) .
C8N N3 C7N O5O -179.7(10) .
C9N N3 C7N O5O -1.6(17) .
C11N N4 C10N O4O 17(3) .
C12N N4 C10N O4O -178(2) .
C14N N5 C13N O7O -9(3) .
C15N N5 C13N O7O 178(2) .
C17N N6 C16N O8O -178.0(11) .
C18N N6 C16N O8O 3.0(17) .
C1AA C44 C45 C46 -150(4) .
